data_4126493
loop_
_publ_author_name
'Schmidt, Monika'
'Seitz, Andreas E.'
'Eckhardt, Maria'
'Bal\'azs, G\'abor'
'Peresypkina, Eugenia V.'
'Virovets, Alexander V.'
'Riedlberger, Felix'
'Bodensteiner, Michael'
'Zolnhofer, Eva M.'
'Meyer, Karsten'
'Scheer, Manfred'

_publ_section_title
;
 Transfer Reagent for Bonding Isomers of Iron Complexes.
;
_journal_name_full 'Journal of the American Chemical Society'
_journal_paper_doi 10.1021/jacs.7b07354
_journal_year 2017
_chemical_formula_moiety '(C80 H70 As5 Fe2), (B F4), (C H2 Cl2)0.5'
_chemical_formula_structural '[(C40 H35 Fe)2 As5](B F4)*0.5(C H2 Cl2)'
_chemical_formula_sum 'C80.5 H71 As5 B Cl F4 Fe2'
_chemical_formula_weight 1646.93
_space_group_crystal_system orthorhombic
_space_group_IT_number 30
_space_group_name_Hall 'P 2 -2bc'
_space_group_name_H-M_alt 'P n c 2'
_symmetry_space_group_name_Hall 'P 2 -2bc'
_symmetry_space_group_name_H-M 'P n c 2'
_atom_sites_solution_hydrogens mixed
_audit_creation_method SHELXL-2014/7
_cell_angle_alpha 90
_cell_angle_beta 90
_cell_angle_gamma 90
_cell_formula_units_Z 8
_cell_length_a 31.10717(18)
_cell_length_b 22.29586(14)
_cell_length_c 19.62199(12)
_cell_measurement_reflns_used 73472
_cell_measurement_temperature 122.8(7)
_cell_measurement_theta_max 66.4390
_cell_measurement_theta_min 4.0990
_cell_volume 13609.05(14)
_computing_cell_refinement 'CrysAlisPro 1.171.38.41 (Rigaku OD, 2015)'
_computing_data_collection 'CrysAlisPro 1.171.38.41 (Rigaku OD, 2015)'
_computing_data_reduction 'CrysAlisPro 1.171.38.41 (Rigaku OD, 2015)'
_computing_structure_refinement 'SHELXL-2014/7 (Sheldrick, 2014)'
_computing_structure_solution 'SHELXS-2014/7 (Sheldrick, 2014)'
_diffrn_ambient_environment N~2~
_diffrn_ambient_temperature 122.8(7)
_diffrn_detector 'CCD plate'
_diffrn_detector_area_resol_mean 5.2548
_diffrn_detector_type AtlasS2
_diffrn_measured_fraction_theta_full 0.997
_diffrn_measured_fraction_theta_max 0.997
_diffrn_measurement_device 'four-circle diffractometer'
_diffrn_measurement_device_type 'Xcalibur, AtlasS2, Gemini ultra'
_diffrn_measurement_method '\w scans'
_diffrn_radiation_monochromator mirror
_diffrn_radiation_probe x-ray
_diffrn_radiation_type CuK\a
_diffrn_radiation_wavelength 1.54178
_diffrn_reflns_av_R_equivalents 0.0299
_diffrn_reflns_av_unetI/netI 0.0227
_diffrn_reflns_Laue_measured_fraction_full 0.997
_diffrn_reflns_Laue_measured_fraction_max 0.997
_diffrn_reflns_limit_h_max 36
_diffrn_reflns_limit_h_min -36
_diffrn_reflns_limit_k_max 26
_diffrn_reflns_limit_k_min -25
_diffrn_reflns_limit_l_max 23
_diffrn_reflns_limit_l_min -23
_diffrn_reflns_number 127713
_diffrn_reflns_point_group_measured_fraction_full 0.997
_diffrn_reflns_point_group_measured_fraction_max 0.997
_diffrn_reflns_theta_full 66.700
_diffrn_reflns_theta_max 66.700
_diffrn_reflns_theta_min 3.320
_diffrn_source 'fine-focus sealed X-ray tube'
_diffrn_source_type 'Enhance Ultra (Cu) X-ray Source'
_exptl_absorpt_coefficient_mu 6.916
_exptl_absorpt_correction_T_max 0.478
_exptl_absorpt_correction_T_min 0.151
_exptl_absorpt_correction_type analytical
_exptl_absorpt_process_details
;
CrysAlisPro 1.171.38.41 (Rigaku Oxford Diffraction, 2015)
Analytical numeric absorption correction using a multifaceted crystal
            model based on expressions derived by R.C. Clark & J.S. Reid.
(Clark, R. C. & Reid, J. S. (1995). Acta Cryst. A51, 887-897)
Empirical absorption correction using spherical harmonics,
 implemented in SCALE3 ABSPACK scaling algorithm.
;
_exptl_crystal_colour 'dark green'
_exptl_crystal_density_diffrn 1.608
_exptl_crystal_description 'trucnacted prism'
_exptl_crystal_F_000 6632
_exptl_crystal_size_max 0.347
_exptl_crystal_size_mid 0.298
_exptl_crystal_size_min 0.127
_refine_diff_density_max 0.814
_refine_diff_density_min -0.538
_refine_diff_density_rms 0.055
_refine_ls_abs_structure_details
;
 Refined as an inversion twin.
;
_refine_ls_abs_structure_Flack 0.477(3)
_refine_ls_extinction_method none
_refine_ls_goodness_of_fit_ref 0.999
_refine_ls_hydrogen_treatment mixed
_refine_ls_matrix_type full
_refine_ls_number_parameters 1725
_refine_ls_number_reflns 23841
_refine_ls_number_restraints 8
_refine_ls_restrained_S_all 0.999
_refine_ls_R_factor_all 0.0258
_refine_ls_R_factor_gt 0.0238
_refine_ls_shift/su_max 0.001
_refine_ls_shift/su_mean 0.000
_refine_ls_structure_factor_coef Fsqd
_refine_ls_weighting_details 'w=1/[\s^2^(Fo^2^)+(0.0407P)^2^] where P=(Fo^2^+2Fc^2^)/3'
_refine_ls_weighting_scheme calc
_refine_ls_wR_factor_gt 0.0584
_refine_ls_wR_factor_ref 0.0589
_reflns_Friedel_coverage 0.937
_reflns_Friedel_fraction_full 0.998
_reflns_Friedel_fraction_max 0.998
_reflns_number_gt 22300
_reflns_number_total 23841
_reflns_threshold_expression 'I > 2\s(I)'
_cod_data_source_file ja7b07354_si_009.cif
_cod_data_source_block 4
_cod_original_formula_sum 'C80.50 H71 As5 B Cl F4 Fe2'
_cod_database_code 4126493
_shelx_shelxl_version_number 2014/7
_shelx_space_group_comment
;
The symmetry employed for this shelxl refinement is uniquely defined
by the following loop, which should always be used as a source of
symmetry information in preference to the above space-group names.
They are only intended as comments.
;
_shelx_estimated_absorpt_t_max 0.473
_shelx_estimated_absorpt_t_min 0.197
_oxdiff_exptl_absorpt_empirical_details
;
Empirical correction (ABSPACK) includes:
- Absorption correction using spherical harmonics
- Frame scaling
;
_oxdiff_exptl_absorpt_empirical_full_max 1.300
_oxdiff_exptl_absorpt_empirical_full_min 0.875

loop_
_space_group_symop_operation_xyz
'x, y, z'
'-x, -y, z'
'x, -y+1/2, z+1/2'
'-x, y+1/2, z+1/2'

loop_
_atom_site_label
_atom_site_type_symbol
_atom_site_fract_x
_atom_site_fract_y
_atom_site_fract_z
_atom_site_U_iso_or_equiv
_atom_site_adp_type
_atom_site_occupancy
_atom_site_site_symmetry_order
_atom_site_calc_flag
_atom_site_refinement_flags_posn
_atom_site_refinement_flags_adp
_atom_site_refinement_flags_occupancy
_atom_site_disorder_assembly
_atom_site_disorder_group
As1 Fe 0.04080(2) 0.26112(3) -0.11004(4) 0.01293(14) Uani 1 1 d . . . . .
As2 Fe -0.04387(2) 0.25534(3) -0.19509(3) 0.01360(15) Uani 1 1 d . . . . .
As3 Fe 0.54005(2) 0.25205(3) 0.07134(4) 0.01478(15) Uani 1 1 d . . . . .
As4 Fe 0.45456(2) 0.24292(3) 0.15434(4) 0.01467(15) Uani 1 1 d . . . . .
As5 As -0.00361(2) 0.16893(2) -0.13972(3) 0.02722(13) Uani 1 1 d . . . . .
Fe1 As -0.03394(2) 0.24135(2) -0.06808(3) 0.02519(12) Uani 1 1 d . . . . .
Fe2 As -0.02070(2) 0.33609(2) -0.11502(3) 0.02518(12) Uani 1 1 d . . . . .
C11 As 0.02068(2) 0.32260(2) -0.21332(3) 0.02712(13) Uani 1 1 d . . . . .
C11A As 0.03012(2) 0.21922(3) -0.22951(3) 0.02785(13) Uani 1 1 d . . . . .
H11A As 0.49638(2) 0.15954(2) 0.09699(3) 0.02732(13) Uani 1 1 d . . . . .
H11B As 0.46493(2) 0.23172(2) 0.02637(3) 0.02621(12) Uani 1 1 d . . . . .
C11B As 0.47849(2) 0.32619(2) 0.07407(3) 0.02437(12) Uani 1 1 d . . . . .
C11C As 0.51755(2) 0.31239(2) 0.17477(3) 0.02432(12) Uani 1 1 d . . . . .
H11C As 0.52890(2) 0.20933(2) 0.18879(3) 0.02655(12) Uani 1 1 d . . . . .
C11D C 0.07541(13) 0.22199(19) -0.0311(2) 0.0163(9) Uani 1 1 d . . . . .
H11D C 0.06128(14) 0.1689(2) 0.0102(2) 0.0205(10) Uani 1 1 d . . . . .
C11E H 0.0600 0.1335 -0.0202 0.025 Uiso 1 1 calc R U . . .
H11E H 0.0317 0.1765 0.0269 0.025 Uiso 1 1 calc R U . . .
C11F C 0.08943(14) 0.15347(18) 0.0709(2) 0.0178(9) Uani 1 1 d . . . . .
H11F C 0.07222(15) 0.12067(19) 0.1242(2) 0.0212(10) Uani 1 1 d . . . . .
C11G H 0.0426 0.1105 0.1237 0.025 Uiso 1 1 calc R U . . .
H11G C 0.15878(14) 0.14993(19) 0.1274(2) 0.0219(10) Uani 1 1 d . . . . .
C12 H 0.1884 0.1605 0.1283 0.026 Uiso 1 1 calc R U . . .
C12A C 0.14136(14) 0.11650(18) 0.1798(3) 0.0214(9) Uani 1 1 d . . . . .
H12A H 0.1590 0.1032 0.2163 0.026 Uiso 1 1 calc R U . . .
H12B C 0.09769(14) 0.10242(18) 0.1785(3) 0.0220(9) Uani 1 1 d . . . . .
C12B H 0.0853 0.0803 0.2150 0.026 Uiso 1 1 calc R U . . .
C12C C 0.13307(14) 0.16820(19) 0.0732(2) 0.0203(9) Uani 1 1 d . . . . .
H12C H 0.1454 0.1910 0.0373 0.024 Uiso 1 1 calc R U . . .
C12D C 0.09987(13) 0.21913(18) -0.0928(2) 0.0148(9) Uani 1 1 d . . . . .
H12D C 0.11558(13) 0.16292(18) -0.1287(2) 0.0195(9) Uani 1 1 d . . . . .
C12E H 0.0908 0.1356 -0.1355 0.023 Uiso 1 1 calc R U . . .
H12E H 0.1265 0.1742 -0.1743 0.023 Uiso 1 1 calc R U . . .
C12F C 0.15061(14) 0.12912(19) -0.0912(2) 0.0202(10) Uani 1 1 d . . . . .
H12F C 0.14173(15) 0.07380(19) -0.0620(3) 0.0250(10) Uani 1 1 d . . . . .
C12G H 0.1140 0.0565 -0.0669 0.030 Uiso 1 1 calc R U . . .
H12G C 0.17358(16) 0.0435(2) -0.0252(3) 0.0318(12) Uani 1 1 d . . . . .
C13 H 0.1672 0.0058 -0.0049 0.038 Uiso 1 1 calc R U . . .
C13A C 0.21399(16) 0.0677(2) -0.0182(3) 0.0313(12) Uani 1 1 d . . . . .
H13A H 0.2352 0.0472 0.0079 0.038 Uiso 1 1 calc R U . . .
H13B C 0.22384(16) 0.1219(2) -0.0492(3) 0.0295(11) Uani 1 1 d . . . . .
C13B H 0.2519 0.1382 -0.0455 0.035 Uiso 1 1 calc R U . . .
C13C C 0.19209(14) 0.1522(2) -0.0858(2) 0.0231(10) Uani 1 1 d . . . . .
H13C H 0.1989 0.1891 -0.1074 0.028 Uiso 1 1 calc R U . . .
C13D C 0.10643(12) 0.27964(18) -0.1160(2) 0.0153(9) Uani 1 1 d . . . . .
H13D C 0.13012(13) 0.29775(19) -0.1798(2) 0.0182(9) Uani 1 1 d . . . . .
C13E H 0.1235 0.3403 -0.1897 0.022 Uiso 1 1 calc R U . . .
H13E H 0.1190 0.2735 -0.2183 0.022 Uiso 1 1 calc R U . . .
C13F C 0.17877(13) 0.29048(17) -0.1769(2) 0.0160(9) Uani 1 1 d . . . . .
H13F C 0.20221(13) 0.30746(19) -0.1200(2) 0.0220(9) Uani 1 1 d . . . . .
C13G H 0.1878 0.3231 -0.0812 0.026 Uiso 1 1 calc R U . . .
H13G C 0.24664(14) 0.30170(19) -0.1192(3) 0.0260(10) Uani 1 1 d . . . . .
C14 H 0.2624 0.3142 -0.0803 0.031 Uiso 1 1 calc R U . . .
C14A C 0.26805(14) 0.2780(2) -0.1746(3) 0.0261(11) Uani 1 1 d . . . . .
H14A H 0.2984 0.2738 -0.1738 0.031 Uiso 1 1 calc R U . . .
H14B C 0.24483(15) 0.2604(2) -0.2314(3) 0.0258(11) Uani 1 1 d . . . . .
C14B H 0.2593 0.2438 -0.2696 0.031 Uiso 1 1 calc R U . . .
C14C C 0.20046(13) 0.26689(18) -0.2326(3) 0.0195(10) Uani 1 1 d . . . . .
H14C H 0.1848 0.2551 -0.2719 0.023 Uiso 1 1 calc R U . . .
C14D C 0.08615(13) 0.32010(18) -0.0688(2) 0.0166(9) Uani 1 1 d . . . . .
H14D C 0.08409(14) 0.38740(18) -0.0730(3) 0.0197(9) Uani 1 1 d . . . . .
C14E H 0.0677 0.4024 -0.0332 0.024 Uiso 1 1 calc R U . . .
H14E H 0.0678 0.3985 -0.1144 0.024 Uiso 1 1 calc R U . . .
C14F C 0.12719(14) 0.41949(18) -0.0748(2) 0.0210(10) Uani 1 1 d . . . . .
H14F C 0.15566(15) 0.4161(2) -0.0209(3) 0.0280(11) Uani 1 1 d . . . . .
C14G H 0.1478 0.3951 0.0193 0.034 Uiso 1 1 calc R U . . .
H14G C 0.19593(16) 0.4433(2) -0.0252(3) 0.0360(13) Uani 1 1 d . . . . .
C15 H 0.2154 0.4405 0.0119 0.043 Uiso 1 1 calc R U . . .
C15A C 0.20756(17) 0.4744(2) -0.0833(3) 0.0416(15) Uani 1 1 d . . . . .
H15A H 0.2353 0.4920 -0.0868 0.050 Uiso 1 1 calc R U . . .
H15B C 0.17846(18) 0.4797(2) -0.1363(3) 0.0397(14) Uani 1 1 d . . . . .
C15B H 0.1858 0.5020 -0.1758 0.048 Uiso 1 1 calc R U . . .
C15C C 0.13865(15) 0.4524(2) -0.1317(3) 0.0280(11) Uani 1 1 d . . . . .
H15C H 0.1188 0.4564 -0.1683 0.034 Uiso 1 1 calc R U . . .
C15D C 0.06737(13) 0.28409(18) -0.0159(2) 0.0162(9) Uani 1 1 d . . . . .
H15D C 0.04109(14) 0.3068(2) 0.0439(2) 0.0213(10) Uani 1 1 d . . . . .
C15E H 0.0274 0.2719 0.0663 0.026 Uiso 1 1 calc R U . . .
H15E H 0.0178 0.3326 0.0260 0.026 Uiso 1 1 calc R U . . .
C15F C 0.06558(13) 0.3421(2) 0.0977(2) 0.0202(9) Uani 1 1 d . . . . .
H15F C 0.04684(14) 0.39289(19) 0.1257(2) 0.0253(9) Uani 1 1 d . . . . .
C15G H 0.0203 0.4069 0.1080 0.030 Uiso 1 1 calc R U . . .
H15G C 0.06615(15) 0.4236(2) 0.1790(3) 0.0305(10) Uani 1 1 d . . . . .
C21 H 0.0522 0.4570 0.1991 0.037 Uiso 1 1 calc R U . . .
C21A C 0.10602(16) 0.4050(2) 0.2028(2) 0.0321(11) Uani 1 1 d . . . . .
H21A H 0.1201 0.4269 0.2378 0.038 Uiso 1 1 calc R U . . .
H21B C 0.12501(15) 0.3553(2) 0.1756(2) 0.0268(10) Uani 1 1 d . . . . .
C21B H 0.1522 0.3426 0.1921 0.032 Uiso 1 1 calc R U . . .
C21C C 0.10485(15) 0.3228(2) 0.1237(3) 0.0248(11) Uani 1 1 d . . . . .
H21C H 0.1180 0.2875 0.1062 0.030 Uiso 1 1 calc R U . . .
C21D C -0.09722(12) 0.20255(18) -0.2196(2) 0.0166(9) Uani 1 1 d . . . . .
H21D C -0.10502(13) 0.14096(19) -0.1908(2) 0.0212(9) Uani 1 1 d . . . . .
C21E H -0.1057 0.1443 -0.1405 0.025 Uiso 1 1 calc R U . . .
H21E H -0.0801 0.1155 -0.2028 0.025 Uiso 1 1 calc R U . . .
C21F C -0.14565(13) 0.10857(18) -0.2134(2) 0.0211(9) Uani 1 1 d . . . . .
H21F C -0.15197(15) 0.0500(2) -0.1896(3) 0.0266(10) Uani 1 1 d . . . . .
C21G H -0.1313 0.0323 -0.1602 0.032 Uiso 1 1 calc R U . . .
H21G C -0.18779(17) 0.0181(2) -0.2084(3) 0.0351(12) Uani 1 1 d . . . . .
C22 H -0.1921 -0.0213 -0.1912 0.042 Uiso 1 1 calc R U . . .
C22A C -0.21795(16) 0.0432(2) -0.2527(3) 0.0374(13) Uani 1 1 d . . . . .
H22A H -0.2426 0.0208 -0.2658 0.045 Uiso 1 1 calc R U . . .
H22B C -0.21194(15) 0.1004(2) -0.2774(3) 0.0355(12) Uani 1 1 d . . . . .
C22B H -0.2323 0.1175 -0.3079 0.043 Uiso 1 1 calc R U . . .
C22C C -0.17576(13) 0.1334(2) -0.2573(3) 0.0289(10) Uani 1 1 d . . . . .
H22C H -0.1718 0.1731 -0.2738 0.035 Uiso 1 1 calc R U . . .
C22D C -0.11106(13) 0.25828(18) -0.1897(2) 0.0157(9) Uani 1 1 d . . . . .
H22D C -0.13419(13) 0.2661(2) -0.1224(2) 0.0206(9) Uani 1 1 d . . . . .
C22E H -0.1236 0.3034 -0.1008 0.025 Uiso 1 1 calc R U . . .
H22E H -0.1260 0.2324 -0.0922 0.025 Uiso 1 1 calc R U . . .
C22F C -0.18288(13) 0.2691(2) -0.1248(2) 0.0221(9) Uani 1 1 d . . . . .
H22F C -0.20439(15) 0.3239(2) -0.1295(2) 0.0285(10) Uani 1 1 d . . . . .
C22G H -0.1884 0.3601 -0.1324 0.034 Uiso 1 1 calc R U . . .
H22G C -0.24898(16) 0.3258(3) -0.1301(3) 0.0363(12) Uani 1 1 d . . . . .
C23 H -0.2633 0.3632 -0.1351 0.044 Uiso 1 1 calc R U . . .
C23A C -0.27256(15) 0.2737(3) -0.1233(3) 0.0404(14) Uani 1 1 d . . . . .
H23A H -0.3031 0.2753 -0.1235 0.048 Uiso 1 1 calc R U . . .
H23B C -0.25206(15) 0.2201(3) -0.1165(3) 0.0376(12) Uani 1 1 d . . . . .
C23B H -0.2683 0.1843 -0.1113 0.045 Uiso 1 1 calc R U . . .
C23C C -0.20718(14) 0.2178(2) -0.1172(2) 0.0289(10) Uani 1 1 d . . . . .
H23C H -0.1932 0.1802 -0.1123 0.035 Uiso 1 1 calc R U . . .
C23D C -0.09569(12) 0.30582(18) -0.2324(2) 0.0163(9) Uani 1 1 d . . . . .
H23D C -0.10361(13) 0.37235(18) -0.2234(2) 0.0212(9) Uani 1 1 d . . . . .
C23E H -0.0762 0.3942 -0.2298 0.025 Uiso 1 1 calc R U . . .
H23E H -0.1136 0.3799 -0.1763 0.025 Uiso 1 1 calc R U . . .
C23F C -0.13667(14) 0.3966(2) -0.2731(2) 0.0211(10) Uani 1 1 d . . . . .
H23F C -0.17634(13) 0.3692(2) -0.2827(2) 0.0268(10) Uani 1 1 d . . . . .
C23G H -0.1834 0.3342 -0.2575 0.032 Uiso 1 1 calc R U . . .
H23G C -0.20583(14) 0.3925(2) -0.3290(3) 0.0308(11) Uani 1 1 d . . . . .
C24 H -0.2329 0.3734 -0.3351 0.037 Uiso 1 1 calc R U . . .
C24A C -0.19582(16) 0.4432(2) -0.3660(3) 0.0295(11) Uani 1 1 d . . . . .
H24A H -0.2159 0.4589 -0.3979 0.035 Uiso 1 1 calc R U . . .
H24B C -0.15683(16) 0.4711(2) -0.3569(3) 0.0308(11) Uani 1 1 d . . . . .
C24B H -0.1500 0.5061 -0.3823 0.037 Uiso 1 1 calc R U . . .
C24C C -0.12737(15) 0.44802(19) -0.3104(3) 0.0262(10) Uani 1 1 d . . . . .
H24C H -0.1006 0.4676 -0.3040 0.031 Uiso 1 1 calc R U . . .
C24D C -0.07285(12) 0.28033(19) -0.2886(2) 0.0176(9) Uani 1 1 d . . . . .
H24D C -0.05087(12) 0.31578(19) -0.3439(2) 0.0208(9) Uani 1 1 d . . . . .
C24E H -0.0278 0.2904 -0.3635 0.025 Uiso 1 1 calc R U . . .
H24E H -0.0368 0.3509 -0.3225 0.025 Uiso 1 1 calc R U . . .
C24F C -0.07874(13) 0.33845(19) -0.4023(2) 0.0193(9) Uani 1 1 d . . . . .
H24F C -0.12037(13) 0.31841(19) -0.4131(2) 0.0229(9) Uani 1 1 d . . . . .
C24G H -0.1325 0.2895 -0.3832 0.028 Uiso 1 1 calc R U . . .
H24G C -0.14437(15) 0.3403(2) -0.4671(3) 0.0276(11) Uani 1 1 d . . . . .
C25 H -0.1726 0.3256 -0.4746 0.033 Uiso 1 1 calc R U . . .
C25A C -0.12753(16) 0.3831(2) -0.5102(2) 0.0304(11) Uani 1 1 d . . . . .
H25A H -0.1443 0.3984 -0.5467 0.036 Uiso 1 1 calc R U . . .
H25B C -0.08606(15) 0.4038(2) -0.4998(2) 0.0313(11) Uani 1 1 d . . . . .
C25B H -0.0742 0.4331 -0.5295 0.038 Uiso 1 1 calc R U . . .
C25C C -0.06186(14) 0.3817(2) -0.4459(2) 0.0254(10) Uani 1 1 d . . . . .
H25C H -0.0335 0.3962 -0.4387 0.031 Uiso 1 1 calc R U . . .
C25D C -0.07388(12) 0.21612(19) -0.2807(2) 0.0169(9) Uani 1 1 d . . . . .
H25D C -0.05405(12) 0.17029(19) -0.3273(2) 0.0223(9) Uani 1 1 d . . . . .
C25E H -0.0382 0.1406 -0.2994 0.027 Uiso 1 1 calc R U . . .
H25E H -0.0330 0.1906 -0.3573 0.027 Uiso 1 1 calc R U . . .
C25F C -0.08660(14) 0.13741(19) -0.3715(2) 0.0215(9) Uani 1 1 d . . . . .
H25F C -0.10703(14) 0.16684(19) -0.4256(2) 0.0245(9) Uani 1 1 d . . . . .
C25G H -0.0993 0.2069 -0.4366 0.029 Uiso 1 1 calc R U . . .
H25G C -0.13856(15) 0.1376(2) -0.4631(2) 0.0321(11) Uani 1 1 d . . . . .
As6 H -0.1530 0.1582 -0.4987 0.039 Uiso 1 1 calc R U . . .
As7 C -0.14905(17) 0.0793(2) -0.4491(3) 0.0353(12) Uani 1 1 d . . . . .
As8 H -0.1707 0.0596 -0.4749 0.042 Uiso 1 1 calc R U . . .
As9 C -0.12804(17) 0.0491(2) -0.3971(2) 0.0362(12) Uani 1 1 d . . . . .
As10 H -0.1347 0.0082 -0.3880 0.043 Uiso 1 1 calc R U . . .
Fe3 C -0.09731(15) 0.0787(2) -0.3583(2) 0.0297(10) Uani 1 1 d . . . . .
Fe4 H -0.0835 0.0580 -0.3221 0.036 Uiso 1 1 calc R U . . .
C31 C 0.59817(13) 0.20844(18) 0.0489(2) 0.0178(9) Uani 1 1 d . . . . .
C31A C 0.61142(13) 0.14844(18) 0.0792(2) 0.0217(10) Uani 1 1 d . . . . .
H31A H 0.5858 0.1221 0.0813 0.026 Uiso 1 1 calc R U . . .
H31B H 0.6214 0.1551 0.1265 0.026 Uiso 1 1 calc R U . . .
C31B C 0.64669(14) 0.11625(18) 0.0397(2) 0.0208(10) Uani 1 1 d . . . . .
C31C C 0.63668(16) 0.0671(2) -0.0009(3) 0.0280(11) Uani 1 1 d . . . . .
H31C H 0.6079 0.0532 -0.0031 0.034 Uiso 1 1 calc R U . . .
C31D C 0.66827(17) 0.0384(2) -0.0380(3) 0.0353(12) Uani 1 1 d . . . . .
H31D H 0.6611 0.0048 -0.0654 0.042 Uiso 1 1 calc R U . . .
C31E C 0.71040(17) 0.0584(2) -0.0355(3) 0.0375(13) Uani 1 1 d . . . . .
H31E H 0.7319 0.0393 -0.0621 0.045 Uiso 1 1 calc R U . . .
C31F C 0.72073(15) 0.1060(2) 0.0059(3) 0.0338(13) Uani 1 1 d . . . . .
H31F H 0.7497 0.1193 0.0085 0.041 Uiso 1 1 calc R U . . .
C31G C 0.68922(15) 0.1348(2) 0.0439(3) 0.0285(11) Uani 1 1 d . . . . .
H31G H 0.6968 0.1673 0.0728 0.034 Uiso 1 1 calc R U . . .
C32 C 0.57384(13) 0.21715(19) -0.0125(2) 0.0173(9) Uani 1 1 d . . . . .
C32A C 0.55646(15) 0.1682(2) -0.0579(3) 0.0225(10) Uani 1 1 d . . . . .
H32A H 0.5279 0.1808 -0.0749 0.027 Uiso 1 1 calc R U . . .
H32B H 0.5522 0.1317 -0.0300 0.027 Uiso 1 1 calc R U . . .
C32B C 0.58441(14) 0.15188(19) -0.1190(2) 0.0213(10) Uani 1 1 d . . . . .
C32C C 0.56589(16) 0.1164(2) -0.1696(3) 0.0234(10) Uani 1 1 d . . . . .
H32C H 0.5367 0.1046 -0.1656 0.028 Uiso 1 1 calc R U . . .
C32D C 0.58968(15) 0.0983(2) -0.2256(3) 0.0259(11) Uani 1 1 d . . . . .
H32D H 0.5767 0.0746 -0.2602 0.031 Uiso 1 1 calc R U . . .
C32E C 0.63221(15) 0.1147(2) -0.2312(2) 0.0250(10) Uani 1 1 d . . . . .
H32E H 0.6486 0.1024 -0.2695 0.030 Uiso 1 1 calc R U . . .
C32F C 0.65088(15) 0.1491(2) -0.1810(3) 0.0254(10) Uani 1 1 d . . . . .
H32F H 0.6803 0.1603 -0.1848 0.030 Uiso 1 1 calc R U . . .
C32G C 0.62720(15) 0.1676(2) -0.1250(3) 0.0243(10) Uani 1 1 d . . . . .
H32G H 0.6405 0.1911 -0.0905 0.029 Uiso 1 1 calc R U . . .
C33 C 0.56754(13) 0.28003(19) -0.0219(2) 0.0175(9) Uani 1 1 d . . . . .
C33A C 0.54579(15) 0.3105(2) -0.0810(3) 0.0271(11) Uani 1 1 d . . . . .
H33A H 0.5226 0.3366 -0.0631 0.032 Uiso 1 1 calc R U . . .
H33B H 0.5321 0.2795 -0.1099 0.032 Uiso 1 1 calc R U . . .
C33B C 0.57524(14) 0.3481(2) -0.1252(2) 0.0240(10) Uani 1 1 d . . . . .
C33C C 0.57238(15) 0.4099(2) -0.1253(3) 0.0336(11) Uani 1 1 d . . . . .
H33C H 0.5509 0.4289 -0.0987 0.040 Uiso 1 1 calc R U . . .
C33D C 0.60030(17) 0.4447(2) -0.1636(3) 0.0389(12) Uani 1 1 d . . . . .
H33D H 0.5983 0.4872 -0.1621 0.047 Uiso 1 1 calc R U . . .
C33E C 0.63108(15) 0.4175(2) -0.2041(3) 0.0347(11) Uani 1 1 d . . . . .
H33E H 0.6501 0.4411 -0.2307 0.042 Uiso 1 1 calc R U . . .
C33F C 0.63383(16) 0.3557(2) -0.2052(3) 0.0317(11) Uani 1 1 d . . . . .
H33F H 0.6550 0.3368 -0.2328 0.038 Uiso 1 1 calc R U . . .
C33G C 0.60614(16) 0.3210(2) -0.1667(3) 0.0256(11) Uani 1 1 d . . . . .
H33G H 0.6081 0.2785 -0.1685 0.031 Uiso 1 1 calc R U . . .
C34 C 0.58760(13) 0.31111(18) 0.0340(2) 0.0167(9) Uani 1 1 d . . . . .
C34A C 0.58653(14) 0.37798(19) 0.0473(3) 0.0245(11) Uani 1 1 d . . . . .
H34A H 0.5673 0.3968 0.0132 0.029 Uiso 1 1 calc R U . . .
H34B H 0.5736 0.3847 0.0927 0.029 Uiso 1 1 calc R U . . .
C34B C 0.62944(14) 0.40983(18) 0.0449(2) 0.0212(10) Uani 1 1 d . . . . .
C34C C 0.65837(16) 0.4034(2) -0.0084(3) 0.0342(12) Uani 1 1 d . . . . .
H34C H 0.6510 0.3792 -0.0465 0.041 Uiso 1 1 calc R U . . .
C34D C 0.69783(19) 0.4319(3) -0.0066(3) 0.0487(17) Uani 1 1 d . . . . .
H34D H 0.7174 0.4268 -0.0434 0.058 Uiso 1 1 calc R U . . .
C34E C 0.70907(18) 0.4676(3) 0.0482(3) 0.0452(15) Uani 1 1 d . . . . .
H34E H 0.7367 0.4856 0.0501 0.054 Uiso 1 1 calc R U . . .
C34F C 0.68006(17) 0.4770(2) 0.1000(3) 0.0347(12) Uani 1 1 d . . . . .
H34F H 0.6871 0.5029 0.1368 0.042 Uiso 1 1 calc R U . . .
C34G C 0.64030(15) 0.44851(19) 0.0982(3) 0.0237(10) Uani 1 1 d . . . . .
H34G H 0.6202 0.4555 0.1338 0.028 Uiso 1 1 calc R U . . .
C35 C 0.63103(13) 0.2795(2) 0.1416(2) 0.0213(10) Uani 1 1 d . . . . .
C35A H 0.6217 0.2511 0.1774 0.026 Uiso 1 1 calc R U . . .
H35A H 0.6237 0.3205 0.1571 0.026 Uiso 1 1 calc R U . . .
H35B C 0.67963(13) 0.27495(19) 0.1337(2) 0.0192(9) Uani 1 1 d . . . . .
C35B C 0.70053(14) 0.2853(2) 0.0719(2) 0.0253(10) Uani 1 1 d . . . . .
C35C H 0.6841 0.2946 0.0324 0.030 Uiso 1 1 calc R U . . .
H35C C 0.74505(14) 0.2821(2) 0.0675(3) 0.0285(11) Uani 1 1 d . . . . .
C35D H 0.7589 0.2897 0.0253 0.034 Uiso 1 1 calc R U . . .
H35D C 0.76906(15) 0.2678(2) 0.1239(3) 0.0281(11) Uani 1 1 d . . . . .
C35E H 0.7995 0.2656 0.1208 0.034 Uiso 1 1 calc R U . . .
H35E C 0.74867(15) 0.2567(2) 0.1857(3) 0.0284(11) Uani 1 1 d . . . . .
C35F H 0.7652 0.2463 0.2247 0.034 Uiso 1 1 calc R U . . .
H35F C 0.70457(14) 0.26071(19) 0.1905(3) 0.0214(10) Uani 1 1 d . . . . .
C35G H 0.6910 0.2537 0.2331 0.026 Uiso 1 1 calc R U . . .
H35G C 0.41985(12) 0.19241(17) 0.2255(2) 0.0173(9) Uani 1 1 d . . . . .
C41 C 0.60666(13) 0.26640(18) 0.0778(2) 0.0168(9) Uani 1 1 d . . . . .
C41A C 0.43574(13) 0.13445(18) 0.2577(2) 0.0230(9) Uani 1 1 d . . . . .
H41A H 0.4671 0.1380 0.2652 0.028 Uiso 1 1 calc R U . . .
H41B H 0.4311 0.1014 0.2248 0.028 Uiso 1 1 calc R U . . .
C41B C 0.41469(15) 0.11700(19) 0.3253(3) 0.0254(10) Uani 1 1 d . . . . .
C41C C 0.44017(16) 0.0987(2) 0.3795(3) 0.0359(11) Uani 1 1 d . . . . .
H41C H 0.4706 0.1000 0.3750 0.043 Uiso 1 1 calc R U . . .
C41D C 0.4223(2) 0.0788(2) 0.4400(3) 0.0489(15) Uani 1 1 d . . . . .
H41D H 0.4404 0.0667 0.4764 0.059 Uiso 1 1 calc R U . . .
C41E C 0.3786(2) 0.0766(2) 0.4475(3) 0.0466(14) Uani 1 1 d . . . . .
H41E H 0.3663 0.0626 0.4889 0.056 Uiso 1 1 calc R U . . .
C41F C 0.35225(19) 0.0952(2) 0.3937(3) 0.0437(14) Uani 1 1 d . . . . .
H41F H 0.3219 0.0945 0.3986 0.052 Uiso 1 1 calc R U . . .
C41G C 0.37049(15) 0.1145(2) 0.3335(3) 0.0341(11) Uani 1 1 d . . . . .
H41G H 0.3524 0.1264 0.2969 0.041 Uiso 1 1 calc R U . . .
C42 C 0.39646(12) 0.19669(19) 0.1633(2) 0.0182(9) Uani 1 1 d . . . . .
C42A C 0.38280(13) 0.14419(18) 0.1191(2) 0.0221(9) Uani 1 1 d . . . . .
H42A H 0.3757 0.1596 0.0732 0.026 Uiso 1 1 calc R U . . .
H42B H 0.4076 0.1168 0.1141 0.026 Uiso 1 1 calc R U . . .
C42B C 0.34492(13) 0.10834(19) 0.1449(2) 0.0223(9) Uani 1 1 d . . . . .
C42C C 0.34277(16) 0.0476(2) 0.1310(3) 0.0321(12) Uani 1 1 d . . . . .
H42C H 0.3654 0.0289 0.1063 0.039 Uiso 1 1 calc R U . . .
C42D C 0.30790(18) 0.0135(2) 0.1527(3) 0.0411(14) Uani 1 1 d . . . . .
H42D H 0.3066 -0.0280 0.1421 0.049 Uiso 1 1 calc R U . . .
C42E C 0.27528(16) 0.0399(2) 0.1897(3) 0.0383(13) Uani 1 1 d . . . . .
H42E H 0.2518 0.0165 0.2054 0.046 Uiso 1 1 calc R U . . .
C42F C 0.27693(14) 0.1007(2) 0.2038(3) 0.0314(11) Uani 1 1 d . . . . .
H42F H 0.2544 0.1193 0.2288 0.038 Uiso 1 1 calc R U . . .
C42G C 0.31163(13) 0.1345(2) 0.1811(3) 0.0268(10) Uani 1 1 d . . . . .
H42G H 0.3125 0.1763 0.1907 0.032 Uiso 1 1 calc R U . . .
C43 C 0.38854(13) 0.25892(19) 0.1495(3) 0.0180(10) Uani 1 1 d . . . . .
C43A C 0.36666(13) 0.28470(19) 0.0865(2) 0.0215(9) Uani 1 1 d . . . . .
H43A H 0.3732 0.2581 0.0474 0.026 Uiso 1 1 calc R U . . .
H43B H 0.3798 0.3242 0.0766 0.026 Uiso 1 1 calc R U . . .
C43B C 0.31797(13) 0.29300(19) 0.0901(2) 0.0207(9) Uani 1 1 d . . . . .
C43C C 0.30060(15) 0.3480(2) 0.1084(2) 0.0304(11) Uani 1 1 d . . . . .
H43C H 0.3190 0.3802 0.1211 0.036 Uiso 1 1 calc R U . . .
C43D C 0.25628(17) 0.3561(3) 0.1081(3) 0.0430(14) Uani 1 1 d . . . . .
H43D H 0.2446 0.3937 0.1213 0.052 Uiso 1 1 calc R U . . .
C43E C 0.22904(15) 0.3101(3) 0.0889(3) 0.0430(14) Uani 1 1 d . . . . .
H43E H 0.1988 0.3160 0.0887 0.052 Uiso 1 1 calc R U . . .
C43F C 0.24618(15) 0.2560(3) 0.0702(3) 0.0364(13) Uani 1 1 d . . . . .
H43F H 0.2277 0.2245 0.0560 0.044 Uiso 1 1 calc R U . . .
C43G C 0.29034(14) 0.2466(2) 0.0719(2) 0.0261(10) Uani 1 1 d . . . . .
H43G H 0.3017 0.2083 0.0605 0.031 Uiso 1 1 calc R U . . .
C44 C 0.40735(12) 0.29322(18) 0.2037(2) 0.0168(9) Uani 1 1 d . . . . .
C44A C 0.40643(12) 0.36020(18) 0.2107(2) 0.0183(9) Uani 1 1 d . . . . .
H44A H 0.4081 0.3782 0.1646 0.022 Uiso 1 1 calc R U . . .
H44B H 0.4323 0.3730 0.2361 0.022 Uiso 1 1 calc R U . . .
C44B C 0.36691(13) 0.38513(18) 0.2467(2) 0.0177(9) Uani 1 1 d . . . . .
C44C C 0.33179(13) 0.35001(19) 0.2652(2) 0.0230(9) Uani 1 1 d . . . . .
H44C H 0.3320 0.3082 0.2558 0.028 Uiso 1 1 calc R U . . .
C44D C 0.29659(15) 0.3754(2) 0.2973(3) 0.0275(11) Uani 1 1 d . . . . .
H44D H 0.2730 0.3509 0.3101 0.033 Uiso 1 1 calc R U . . .
C44E C 0.29563(15) 0.4360(2) 0.3108(3) 0.0282(11) Uani 1 1 d . . . . .
H44E H 0.2714 0.4532 0.3329 0.034 Uiso 1 1 calc R U . . .
C44F C 0.33019(16) 0.4718(2) 0.2920(3) 0.0300(11) Uani 1 1 d . . . . .
H44F H 0.3295 0.5137 0.3007 0.036 Uiso 1 1 calc R U . . .
C44G C 0.36547(15) 0.4467(2) 0.2606(3) 0.0249(10) Uani 1 1 d . . . . .
H44G H 0.3891 0.4714 0.2482 0.030 Uiso 1 1 calc R U . . .
C45 C 0.42705(12) 0.25178(18) 0.2503(2) 0.0155(9) Uani 1 1 d . . . . .
C45A C 0.44910(12) 0.26847(19) 0.3161(2) 0.0206(8) Uani 1 1 d . . . . .
H45A H 0.4738 0.2950 0.3061 0.025 Uiso 1 1 calc R U . . .
H45B H 0.4603 0.2317 0.3382 0.025 Uiso 1 1 calc R U . . .
C45B C 0.41889(13) 0.3001(2) 0.3645(2) 0.0219(9) Uani 1 1 d . . . . .
C45C C 0.38180(13) 0.2718(2) 0.3880(2) 0.0269(10) Uani 1 1 d . . . . .
H45C H 0.3767 0.2310 0.3763 0.032 Uiso 1 1 calc R U . . .
C45D C 0.35238(15) 0.3018(2) 0.4277(2) 0.0328(11) Uani 1 1 d . . . . .
H45D H 0.3270 0.2821 0.4426 0.039 Uiso 1 1 calc R U . . .
C45E C 0.35985(16) 0.3610(3) 0.4461(3) 0.0356(12) Uani 1 1 d . . . . .
H45E H 0.3391 0.3821 0.4723 0.043 Uiso 1 1 calc R U . . .
C45F C 0.39734(15) 0.3892(2) 0.4264(3) 0.0330(11) Uani 1 1 d . . . . .
H45F H 0.4031 0.4291 0.4406 0.040 Uiso 1 1 calc R U . . .
C45G C 0.42678(14) 0.3585(2) 0.3854(2) 0.0251(10) Uani 1 1 d . . . . .
H45G H 0.4525 0.3779 0.3716 0.030 Uiso 1 1 calc R U . . .
Cl1 B 0.0000 0.0000 0.2524(4) 0.0264(15) Uani 1 2 d S T P . .
C1S F 0.03436(9) 0.01657(15) 0.29243(17) 0.0440(8) Uani 1 1 d . . . . .
H1S F -0.01186(9) 0.04753(13) 0.21044(16) 0.0448(7) Uani 1 1 d . . . . .
Cl2 B 0.0000 0.5000 0.3252(6) 0.050(3) Uani 1 2 d S T P . -1
Cl3 F -0.02014(12) 0.45802(14) 0.2839(2) 0.0599(9) Uani 1 1 d . . . . -1
C2S F -0.0383(3) 0.5319(4) 0.3550(4) 0.059(2) Uiso 0.5 1 d . . P . -1
H2SA F 0.0230(3) 0.4748(4) 0.3758(5) 0.072(2) Uiso 0.5 1 d . . P . -1
H2SB B 0.5000 0.0000 -0.0279(6) 0.048(2) Uani 1 2 d S T P . -1
F11 F 0.5249(4) 0.0389(5) -0.0014(6) 0.054(3) Uiso 0.35 1 d . . P A .
F12 F 0.4905(3) 0.0208(5) -0.0990(5) 0.060(3) Uani 0.35 1 d . . P A .
B1 F 0.5069(4) -0.0558(5) -0.0240(7) 0.068(3) Uiso 0.35 1 d . . P A .
F21 F 0.4594(4) 0.0197(6) 0.0082(6) 0.068(3) Uiso 0.35 1 d . . P A .
F22 F 0.5059(6) -0.0473(9) -0.0629(13) 0.101(6) Uiso 0.3 1 d . . P A .
F23 F 0.5376(4) 0.0153(7) 0.0096(6) 0.041(3) Uiso 0.3 1 d . . P A .
B2 B 0.4899(5) 0.4943(8) 0.1127(10) 0.031(4) Uiso 0.35 1 d . . P B .
F31 F 0.5239(3) 0.4590(4) 0.1482(6) 0.0303(19) Uiso 0.35 1 d . . P B -1
F31A F 0.4926(5) 0.5501(6) 0.1586(8) 0.069(4) Uiso 0.35 1 d . . P B 2
F32 F 0.5000 0.5000 0.0474(6) 0.088(3) Uiso 0.7 2 d S . P B -1
F32A F 0.4508(4) 0.4671(6) 0.1090(7) 0.083(4) Uiso 0.35 1 d . . P B 2
F33 B 0.5008(9) 0.4913(11) 0.1207(17) 0.031(4) Uiso 0.15 1 d D . P C -1
F34 F 0.4881(8) 0.5497(9) 0.1295(11) 0.0303(19) Uiso 0.15 1 d D . P C -1
B3 F 0.4644(9) 0.4582(13) 0.1373(16) 0.069(4) Uiso 0.15 1 d D . P C .
F41 F 0.5026(10) 0.4713(17) 0.0510(18) 0.088(3) Uiso 0.15 1 d D . P C 1
F42 F 0.5427(9) 0.4919(15) 0.1470(16) 0.076(8) Uiso 0.15 1 d D . P C 1
F43 C 0.0000 0.0000 0.4444(4) 0.0355(16) Uani 1 2 d S T P . 1
F44 H 0.0115(18) 0.025(2) 0.409(3) 0.043 Uiso 1 1 d . U . . 1
B4 Cl -0.04181(5) 0.02912(6) 0.49541(8) 0.0481(3) Uani 1 1 d . . . . 1
F41A C 0.5013(16) 0.0034(16) 0.1481(7) 0.055(5) Uani 0.5 1 d . . P D 2
F42A H 0.5103 -0.0269 0.1141 0.066 Uiso 0.5 1 calc R U P D 2
F43A H 0.4881 0.0373 0.1232 0.066 Uiso 0.5 1 calc R U P D 2
F44A Cl 0.4611(5) -0.0299(5) 0.2050(8) 0.062(3) Uani 0.5 1 d . . P D 2
B4A Cl 0.5447(6) 0.0279(7) 0.1905(9) 0.083(4) Uani 0.5 1 d . . P D 2

loop_
_atom_site_aniso_label
_atom_site_aniso_U_11
_atom_site_aniso_U_22
_atom_site_aniso_U_33
_atom_site_aniso_U_23
_atom_site_aniso_U_13
_atom_site_aniso_U_12
As1 0.0091(3) 0.0145(3) 0.0152(4) -0.0002(3) -0.0007(3) 0.0000(2)
As2 0.0095(3) 0.0160(3) 0.0153(4) -0.0014(3) -0.0013(3) -0.0005(2)
As3 0.0098(3) 0.0142(3) 0.0203(4) 0.0000(3) 0.0005(3) -0.0001(2)
As4 0.0097(3) 0.0124(3) 0.0219(4) -0.0003(3) 0.0002(3) -0.0013(2)
As5 0.0223(3) 0.0157(2) 0.0437(4) 0.0011(2) -0.0153(3) -0.00139(18)
Fe1 0.0131(2) 0.0437(3) 0.0188(3) 0.0044(2) 0.0002(2) -0.0033(2)
Fe2 0.0182(2) 0.0214(2) 0.0359(3) -0.0107(2) -0.0100(2) 0.00519(18)
C11 0.0173(2) 0.0354(3) 0.0286(3) 0.0146(2) -0.0071(2) -0.0094(2)
C11A 0.0134(2) 0.0476(3) 0.0225(3) -0.0140(2) -0.0024(2) 0.0063(2)
H11A 0.0213(3) 0.0149(2) 0.0458(4) -0.0041(2) 0.0111(2) -0.00219(18)
H11B 0.0137(2) 0.0416(3) 0.0233(3) -0.0074(2) -0.0010(2) -0.00292(19)
C11B 0.0175(2) 0.0209(2) 0.0347(3) 0.0083(2) 0.0057(2) 0.00507(18)
C11C 0.0176(2) 0.0269(3) 0.0284(3) -0.0093(2) 0.0045(2) -0.00852(18)
H11C 0.0146(2) 0.0365(3) 0.0285(3) 0.0109(2) 0.0010(2) 0.00437(19)
C11D 0.010(2) 0.020(2) 0.018(2) 0.0003(18) -0.0048(18) 0.0004(15)
H11D 0.017(2) 0.024(2) 0.020(3) 0.0017(18) -0.0011(18) -0.0040(16)
C11F 0.021(2) 0.016(2) 0.016(2) -0.0012(17) 0.0032(17) -0.0003(15)
H11F 0.019(2) 0.021(2) 0.024(3) 0.0007(18) 0.0024(18) 0.0002(16)
H11G 0.018(2) 0.023(2) 0.025(3) -0.0033(18) -0.0006(18) 0.0015(17)
C12A 0.027(2) 0.017(2) 0.020(2) -0.0013(18) -0.0030(19) 0.0047(16)
H12B 0.028(2) 0.017(2) 0.021(2) 0.0044(18) 0.0025(19) 0.0036(16)
C12C 0.020(2) 0.024(2) 0.017(2) 0.0007(17) 0.0020(18) -0.0031(16)
C12D 0.012(2) 0.016(2) 0.017(2) -0.0007(16) -0.0028(17) 0.0043(15)
H12D 0.018(2) 0.016(2) 0.025(2) -0.0030(17) -0.0017(18) 0.0029(15)
C12F 0.023(2) 0.017(2) 0.021(2) -0.0038(17) 0.0014(18) 0.0055(16)
H12F 0.029(2) 0.015(2) 0.030(3) -0.0016(19) -0.002(2) 0.0004(17)
H12G 0.044(3) 0.020(2) 0.031(3) 0.006(2) 0.001(2) 0.006(2)
C13A 0.034(3) 0.026(3) 0.033(3) 0.001(2) -0.005(2) 0.013(2)
H13B 0.024(2) 0.033(3) 0.032(3) 0.000(2) 0.000(2) 0.0059(19)
C13C 0.018(2) 0.023(2) 0.029(3) 0.0014(19) 0.0015(18) 0.0058(16)
C13D 0.0073(19) 0.019(2) 0.020(2) -0.0018(17) -0.0024(17) -0.0002(14)
H13D 0.016(2) 0.022(2) 0.017(2) 0.0033(17) 0.0001(17) -0.0001(16)
C13F 0.013(2) 0.0099(19) 0.025(2) 0.0055(16) 0.0055(17) -0.0005(14)
H13F 0.016(2) 0.021(2) 0.028(3) -0.0013(19) 0.0013(18) -0.0018(16)
H13G 0.019(2) 0.023(2) 0.036(3) 0.002(2) -0.006(2) -0.0028(17)
C14A 0.012(2) 0.027(2) 0.039(3) 0.006(2) 0.003(2) 0.0005(17)
H14B 0.023(2) 0.028(2) 0.026(3) 0.001(2) 0.005(2) 0.0048(18)
C14C 0.018(2) 0.018(2) 0.023(3) 0.0064(18) -0.0008(19) -0.0013(15)
C14D 0.009(2) 0.021(2) 0.020(2) -0.0063(18) -0.0042(17) 0.0014(15)
H14D 0.020(2) 0.015(2) 0.025(2) -0.0019(18) -0.0017(18) 0.0003(16)
C14F 0.021(2) 0.014(2) 0.029(3) -0.0026(18) -0.0045(19) -0.0001(16)
H14F 0.029(2) 0.019(2) 0.036(3) -0.001(2) -0.013(2) -0.0025(18)
H14G 0.030(3) 0.024(3) 0.054(4) -0.004(2) -0.021(2) -0.008(2)
C15A 0.028(3) 0.027(3) 0.070(5) -0.006(3) -0.012(3) -0.009(2)
H15B 0.040(3) 0.032(3) 0.047(4) 0.002(3) 0.004(3) -0.013(2)
C15C 0.027(3) 0.024(2) 0.033(3) -0.002(2) -0.004(2) -0.0029(18)
C15D 0.011(2) 0.020(2) 0.018(3) -0.0033(17) -0.0049(18) -0.0005(15)
H15D 0.015(2) 0.034(3) 0.015(2) -0.0063(19) 0.0009(18) -0.0001(17)
C15F 0.018(2) 0.027(2) 0.016(2) -0.0027(17) 0.0029(17) -0.0039(16)
H15F 0.028(2) 0.019(2) 0.029(2) 0.0017(18) 0.0020(18) 0.0003(17)
H15G 0.042(3) 0.018(2) 0.032(3) -0.006(2) 0.002(2) -0.0038(18)
C21A 0.044(3) 0.027(3) 0.025(2) -0.0033(19) -0.006(2) -0.010(2)
H21B 0.026(2) 0.034(3) 0.020(2) -0.003(2) -0.005(2) -0.0028(19)
C21C 0.022(2) 0.028(2) 0.024(3) -0.005(2) 0.001(2) 0.0040(19)
C21D 0.0122(19) 0.018(2) 0.020(2) -0.0004(17) -0.0012(17) -0.0015(15)
H21D 0.015(2) 0.020(2) 0.029(3) 0.0059(18) -0.0028(17) -0.0051(16)
C21F 0.019(2) 0.018(2) 0.026(2) -0.0017(18) 0.0010(18) -0.0031(16)
H21F 0.024(2) 0.021(2) 0.035(3) 0.0016(19) -0.002(2) -0.0035(18)
H21G 0.036(3) 0.022(2) 0.047(3) 0.003(2) -0.003(2) -0.011(2)
C22A 0.026(2) 0.034(3) 0.052(4) 0.003(2) -0.011(2) -0.016(2)
H22B 0.025(2) 0.033(3) 0.048(3) 0.005(2) -0.010(2) -0.008(2)
C22C 0.022(2) 0.027(3) 0.038(3) 0.004(2) -0.008(2) -0.0084(18)
C22D 0.0075(19) 0.019(2) 0.020(3) -0.0006(17) -0.0006(18) -0.0015(15)
H22D 0.012(2) 0.030(2) 0.019(2) -0.0047(18) -0.0013(17) 0.0000(16)
C22F 0.017(2) 0.034(3) 0.015(2) -0.0023(19) 0.0011(17) 0.0028(17)
H22F 0.025(2) 0.038(3) 0.023(3) -0.005(2) 0.0033(19) 0.0051(19)
H22G 0.028(3) 0.052(3) 0.029(3) -0.005(2) 0.003(2) 0.019(2)
C23A 0.010(2) 0.086(4) 0.025(3) 0.005(3) 0.000(2) 0.005(2)
H23B 0.022(2) 0.066(4) 0.025(3) 0.008(3) -0.002(2) -0.009(2)
C23C 0.018(2) 0.045(3) 0.023(2) 0.006(2) -0.0019(18) -0.0028(19)
C23D 0.0124(19) 0.019(2) 0.017(2) 0.0003(17) -0.0029(16) 0.0002(15)
H23D 0.018(2) 0.019(2) 0.027(3) -0.0003(17) -0.0035(18) 0.0015(16)
C23F 0.020(2) 0.023(2) 0.021(2) -0.0060(18) -0.0025(18) 0.0052(17)
H23F 0.019(2) 0.034(3) 0.027(3) 0.003(2) -0.0007(18) 0.0027(18)
H23G 0.016(2) 0.048(3) 0.028(3) -0.003(2) -0.006(2) 0.0049(19)
C24A 0.031(3) 0.029(3) 0.028(3) -0.005(2) -0.010(2) 0.017(2)
H24B 0.045(3) 0.016(2) 0.032(3) -0.0038(19) -0.012(2) 0.0045(19)
C24C 0.030(2) 0.018(2) 0.031(3) -0.0041(19) -0.006(2) 0.0035(17)
C24D 0.0108(18) 0.024(2) 0.018(2) 0.0019(18) -0.0080(16) -0.0022(16)
H24D 0.0169(19) 0.025(2) 0.021(2) 0.0032(17) -0.0021(16) 0.0002(16)
C24F 0.021(2) 0.023(2) 0.014(2) -0.0025(17) 0.0001(17) 0.0040(16)
H24F 0.023(2) 0.027(2) 0.018(2) -0.0018(18) 0.0003(17) 0.0037(17)
H24G 0.024(2) 0.032(3) 0.026(3) -0.010(2) -0.006(2) 0.0095(19)
C25A 0.042(3) 0.030(3) 0.019(2) -0.003(2) -0.007(2) 0.018(2)
H25B 0.040(3) 0.027(3) 0.027(3) 0.008(2) 0.004(2) 0.010(2)
C25C 0.024(2) 0.028(2) 0.024(2) 0.0006(19) 0.0014(18) 0.0048(18)
C25D 0.0096(18) 0.023(2) 0.018(2) -0.0061(18) -0.0025(16) 0.0000(16)
H25D 0.0189(19) 0.028(2) 0.020(2) -0.0090(18) 0.0010(17) 0.0021(16)
C25F 0.020(2) 0.022(2) 0.022(2) -0.0059(18) 0.0007(17) -0.0016(17)
H25F 0.031(2) 0.022(2) 0.020(2) -0.0007(18) -0.0002(18) -0.0035(17)
H25G 0.035(2) 0.040(3) 0.022(2) 0.001(2) -0.005(2) -0.001(2)
As7 0.039(3) 0.036(3) 0.031(3) -0.006(2) -0.011(2) -0.013(2)
As9 0.056(3) 0.025(3) 0.028(3) -0.001(2) -0.007(2) -0.012(2)
Fe3 0.039(3) 0.026(2) 0.024(2) 0.0008(19) -0.005(2) 0.001(2)
C31 0.011(2) 0.018(2) 0.025(3) -0.0017(17) 0.0046(18) 0.0011(15)
C31A 0.019(2) 0.018(2) 0.028(3) 0.0053(19) 0.0037(19) 0.0062(16)
C31B 0.021(2) 0.015(2) 0.027(3) 0.0046(18) 0.0064(19) 0.0056(16)
C31C 0.029(2) 0.017(2) 0.038(3) 0.006(2) 0.004(2) 0.0045(17)
C31D 0.045(3) 0.021(2) 0.040(3) -0.001(2) 0.005(2) 0.006(2)
C31E 0.041(3) 0.029(3) 0.043(3) 0.007(2) 0.015(2) 0.016(2)
C31F 0.017(2) 0.034(3) 0.050(4) 0.009(2) 0.008(2) 0.0060(19)
C31G 0.026(2) 0.024(2) 0.035(3) 0.002(2) 0.001(2) 0.0042(19)
C32 0.014(2) 0.018(2) 0.020(3) -0.0036(18) 0.0050(19) -0.0010(16)
C32A 0.021(2) 0.022(2) 0.024(3) -0.0066(18) 0.001(2) -0.0022(17)
C32B 0.023(2) 0.019(2) 0.021(3) 0.0005(18) 0.0013(19) 0.0041(16)
C32C 0.026(2) 0.018(2) 0.026(3) -0.0020(18) -0.0045(19) 0.0028(17)
C32D 0.034(3) 0.023(2) 0.021(3) -0.0048(19) -0.008(2) 0.0092(19)
C32E 0.034(3) 0.024(2) 0.017(2) 0.0012(18) 0.0009(19) 0.0112(18)
C32F 0.024(2) 0.025(2) 0.027(3) 0.005(2) 0.004(2) 0.0025(18)
C32G 0.027(2) 0.022(2) 0.024(3) 0.0004(19) -0.001(2) -0.0021(17)
C33 0.013(2) 0.020(2) 0.019(3) 0.0014(18) 0.0018(18) -0.0005(16)
C33A 0.015(2) 0.033(3) 0.033(3) 0.007(2) -0.005(2) -0.0022(18)
C33B 0.023(2) 0.026(2) 0.023(3) 0.0069(19) -0.0065(19) 0.0038(17)
C33C 0.034(2) 0.028(3) 0.038(3) 0.007(2) 0.008(2) 0.0118(19)
C33D 0.052(3) 0.027(3) 0.037(3) 0.011(2) 0.008(2) 0.003(2)
C33E 0.036(3) 0.033(3) 0.035(3) 0.008(2) 0.006(2) -0.001(2)
C33F 0.033(3) 0.036(3) 0.027(3) -0.001(2) 0.004(2) 0.003(2)
C33G 0.033(3) 0.022(2) 0.021(3) -0.0009(19) -0.001(2) 0.0018(19)
C34 0.014(2) 0.013(2) 0.024(2) -0.0024(17) 0.0029(18) -0.0019(15)
C34A 0.019(2) 0.017(2) 0.037(3) 0.0001(19) 0.0055(19) -0.0008(17)
C34B 0.022(2) 0.015(2) 0.027(3) 0.0038(17) 0.0040(18) -0.0023(16)
C34C 0.037(3) 0.026(3) 0.040(3) -0.010(2) 0.010(2) -0.010(2)
C34D 0.049(3) 0.042(3) 0.055(4) -0.015(3) 0.031(3) -0.021(3)
C34E 0.036(3) 0.043(3) 0.057(4) -0.006(3) 0.012(3) -0.024(2)
C34F 0.038(3) 0.029(3) 0.038(3) -0.005(2) 0.003(3) -0.013(2)
C34G 0.029(3) 0.021(2) 0.021(2) 0.0014(18) 0.006(2) -0.0045(18)
C35 0.015(2) 0.026(2) 0.023(2) -0.0047(18) -0.0002(18) -0.0007(17)
H35B 0.014(2) 0.020(2) 0.023(2) -0.0033(17) 0.0016(17) -0.0030(16)
C35B 0.018(2) 0.034(3) 0.023(2) 0.002(2) -0.0016(18) -0.0010(18)
H35C 0.019(2) 0.040(3) 0.027(3) -0.002(2) 0.0057(19) -0.0033(19)
H35D 0.014(2) 0.035(3) 0.035(3) -0.006(2) -0.0008(19) 0.0013(18)
H35E 0.020(2) 0.034(3) 0.031(3) -0.003(2) -0.009(2) 0.0046(18)
H35F 0.020(2) 0.023(2) 0.021(3) -0.0010(18) -0.0025(19) 0.0029(16)
H35G 0.0120(18) 0.011(2) 0.029(3) -0.0009(17) 0.0043(17) -0.0009(15)
C41 0.0088(19) 0.020(2) 0.022(2) -0.0002(18) 0.0011(17) 0.0013(15)
C41A 0.023(2) 0.010(2) 0.036(3) 0.0053(18) 0.0029(18) 0.0034(16)
C41B 0.032(2) 0.010(2) 0.034(3) 0.0026(19) 0.003(2) -0.0016(17)
C41C 0.040(3) 0.025(2) 0.042(3) 0.001(2) -0.012(2) -0.009(2)
C41D 0.082(4) 0.031(3) 0.033(3) 0.005(2) -0.018(3) -0.020(3)
C41E 0.079(4) 0.028(3) 0.033(3) 0.004(2) 0.015(3) -0.010(3)
C41F 0.047(3) 0.033(3) 0.051(4) 0.009(3) 0.018(3) -0.002(2)
C41G 0.034(3) 0.028(3) 0.041(3) 0.014(2) 0.009(2) 0.0052(19)
C42 0.0107(18) 0.021(2) 0.023(2) -0.0031(17) 0.0029(16) -0.0049(15)
C42A 0.017(2) 0.018(2) 0.031(3) -0.0087(18) 0.0009(18) -0.0087(16)
C42B 0.016(2) 0.022(2) 0.028(3) -0.0023(19) -0.0032(18) -0.0055(16)
C42C 0.029(3) 0.028(3) 0.040(3) -0.008(2) 0.001(2) -0.008(2)
C42D 0.040(3) 0.023(3) 0.061(4) -0.008(2) 0.005(3) -0.016(2)
C42E 0.030(3) 0.036(3) 0.049(3) -0.008(2) 0.005(2) -0.019(2)
C42F 0.021(2) 0.035(3) 0.038(3) -0.003(2) 0.003(2) -0.0095(19)
C42G 0.021(2) 0.023(2) 0.037(3) -0.005(2) 0.001(2) -0.0058(16)
C43 0.0078(19) 0.022(2) 0.025(3) -0.0008(18) 0.0020(19) -0.0001(15)
C43A 0.016(2) 0.022(2) 0.026(3) 0.0024(19) -0.0024(18) -0.0010(16)
C43B 0.015(2) 0.026(2) 0.021(2) 0.0039(18) -0.0019(17) 0.0008(16)
C43C 0.028(2) 0.034(3) 0.029(3) 0.002(2) -0.008(2) 0.006(2)
C43D 0.036(3) 0.057(4) 0.036(3) 0.004(3) -0.003(2) 0.026(3)
C43E 0.017(2) 0.077(4) 0.035(3) 0.011(3) -0.001(2) 0.015(2)
C43F 0.015(2) 0.066(4) 0.028(3) 0.009(3) -0.001(2) -0.011(2)
C43G 0.018(2) 0.037(3) 0.023(2) 0.001(2) 0.0009(18) -0.0017(19)
C44 0.0091(18) 0.017(2) 0.024(2) 0.0029(17) 0.0020(16) 0.0001(15)
C44A 0.0150(19) 0.014(2) 0.026(2) 0.0021(17) 0.0001(17) 0.0025(15)
C44B 0.018(2) 0.017(2) 0.019(2) 0.0025(16) -0.0019(17) 0.0021(16)
C44C 0.020(2) 0.019(2) 0.029(3) -0.0017(18) 0.0015(18) -0.0008(16)
C44D 0.023(2) 0.025(2) 0.035(3) -0.001(2) 0.004(2) -0.0033(18)
C44E 0.027(2) 0.028(3) 0.031(3) 0.004(2) 0.007(2) 0.0072(18)
C44F 0.042(3) 0.017(2) 0.032(3) 0.000(2) 0.005(2) 0.0079(19)
C44G 0.025(2) 0.018(2) 0.032(3) 0.0025(19) 0.005(2) -0.0021(17)
C45 0.0111(18) 0.016(2) 0.020(2) 0.0010(17) 0.0009(16) 0.0007(15)
C45A 0.0167(19) 0.022(2) 0.023(2) -0.0022(18) -0.0028(17) 0.0013(16)
C45B 0.020(2) 0.027(2) 0.018(2) 0.0043(18) -0.0050(17) 0.0020(17)
C45C 0.021(2) 0.035(3) 0.024(2) 0.000(2) -0.0027(18) -0.0042(18)
C45D 0.025(2) 0.050(3) 0.023(2) -0.002(2) 0.0024(19) 0.001(2)
C45E 0.030(3) 0.055(4) 0.021(3) -0.004(2) -0.001(2) 0.012(2)
C45F 0.037(3) 0.032(3) 0.030(3) -0.004(2) -0.006(2) 0.009(2)
C45G 0.025(2) 0.027(2) 0.023(3) -0.0027(19) -0.0061(19) -0.0006(18)
Cl1 0.027(4) 0.027(4) 0.025(4) 0.000 0.000 -0.001(3)
C1S 0.0269(15) 0.062(2) 0.0430(19) 0.0004(16) -0.0060(14) -0.0140(13)
H1S 0.0435(16) 0.0327(16) 0.058(2) 0.0115(14) -0.0003(14) 0.0085(13)
Cl2 0.062(7) 0.019(4) 0.068(7) 0.000 0.000 -0.006(4)
Cl3 0.071(2) 0.0366(18) 0.072(2) 0.0076(17) -0.0131(19) -0.0179(16)
H2SB 0.052(5) 0.019(4) 0.073(7) 0.000 0.000 -0.018(4)
F12 0.066(7) 0.075(9) 0.037(5) 0.008(5) 0.011(5) 0.005(5)
F43 0.033(4) 0.037(4) 0.037(4) 0.000 0.000 -0.008(3)
B4 0.0537(7) 0.0369(7) 0.0538(8) -0.0028(6) 0.0127(6) -0.0024(6)
F41A 0.057(7) 0.025(8) 0.083(9) -0.041(12) 0.004(16) -0.008(7)
F44A 0.077(6) 0.025(3) 0.083(5) 0.011(4) 0.038(5) 0.009(3)
B4A 0.074(4) 0.057(6) 0.116(9) 0.037(5) -0.019(5) -0.012(4)

loop_
_atom_type_symbol
_atom_type_description
_atom_type_scat_dispersion_real
_atom_type_scat_dispersion_imag
_atom_type_scat_source
C C 0.0181 0.0091 'International Tables Vol C Tables 4.2.6.8 and 6.1.1.4'
H H 0.0000 0.0000 'International Tables Vol C Tables 4.2.6.8 and 6.1.1.4'
B B 0.0090 0.0039 'International Tables Vol C Tables 4.2.6.8 and 6.1.1.4'
F F 0.0727 0.0534 'International Tables Vol C Tables 4.2.6.8 and 6.1.1.4'
Cl Cl 0.3639 0.7018 'International Tables Vol C Tables 4.2.6.8 and 6.1.1.4'
Fe Fe -1.1336 3.1974 'International Tables Vol C Tables 4.2.6.8 and 6.1.1.4'
As As -0.9300 1.0051 'International Tables Vol C Tables 4.2.6.8 and 6.1.1.4'

loop_
_exptl_crystal_face_index_h
_exptl_crystal_face_index_k
_exptl_crystal_face_index_l
_exptl_crystal_face_perp_dist
-1 0 -1 0.1631
-1 0 0 0.0691
1 0 1 0.1651
-5 0 2 0.1213
0 0 1 0.1695
0 -1 0 0.1525
0 1 0 0.1455
-1 -1 0 0.1383
1 1 0 0.1223
-1 3 -5 0.1782
1 0 0 0.0581
-1 1 0 0.1341
5 0 -2 0.1203
1 -1 0 0.1341
0 0 -1 0.1775

loop_
_geom_angle_atom_site_label_1
_geom_angle_atom_site_label_2
_geom_angle_atom_site_label_3
_geom_angle
_geom_angle_site_symmetry_1
_geom_angle_site_symmetry_3
As5 As1 C11A 54.68(2) . .
Fe1 As1 As5 55.20(2) . .
Fe1 As1 Fe2 55.25(2) . .
Fe1 As1 C11 97.43(3) . .
Fe1 As1 C11A 96.72(3) . .
Fe2 As1 As5 96.54(3) . .
Fe2 As1 C11A 96.18(3) . .
C11 As1 As5 96.91(3) . .
C11 As1 Fe2 54.96(2) . .
C11 As1 C11A 55.09(2) . .
C11D As1 As5 96.48(12) . .
C11D As1 Fe1 99.31(12) . .
C11D As1 Fe2 133.96(13) . .
C11D As1 C11 162.61(12) . .
C11D As1 C11A 126.88(12) . .
C11D As1 C12D 40.18(17) . .
C11D As1 C13D 67.55(17) . .
C11D As1 C14D 68.04(16) . .
C11D As1 C15D 40.38(16) . .
C12D As1 As5 98.78(11) . .
C12D As1 Fe1 133.15(12) . .
C12D As1 Fe2 164.23(12) . .
C12D As1 C11 126.22(13) . .
C12D As1 C11A 95.71(12) . .
C12D As1 C14D 68.03(16) . .
C13D As1 As5 132.72(12) . .
C13D As1 Fe1 164.02(13) . .
C13D As1 Fe2 127.16(11) . .
C13D As1 C11 95.16(12) . .
C13D As1 C11A 98.54(13) . .
C13D As1 C12D 40.30(16) . .
C13D As1 C14D 40.29(16) . .
C13D As1 C15D 67.27(17) . .
C14D As1 As5 164.32(12) . .
C14D As1 Fe1 127.54(13) . .
C14D As1 Fe2 96.26(11) . .
C14D As1 C11 97.83(13) . .
C14D As1 C11A 132.46(14) . .
C15D As1 As5 128.01(12) . .
C15D As1 Fe1 96.88(12) . .
C15D As1 Fe2 99.83(12) . .
C15D As1 C11 132.46(12) . .
C15D As1 C11A 163.08(12) . .
C15D As1 C12D 67.57(16) . .
C15D As1 C14D 40.21(18) . .
Fe1 As2 As5 54.93(2) . .
Fe1 As2 C11 96.62(3) . .
Fe2 As2 As5 97.78(3) . .
Fe2 As2 Fe1 55.51(2) . .
Fe2 As2 C11 55.43(2) . .
Fe2 As2 C11A 97.75(3) . .
C11 As2 As5 96.81(3) . .
C11A As2 As5 54.87(2) . .
C11A As2 Fe1 96.47(3) . .
C11A As2 C11 55.20(2) . .
C21D As2 As5 93.61(12) . .
C21D As2 Fe1 104.73(13) . .
C21D As2 Fe2 141.28(12) . .
C21D As2 C11 158.52(13) . .
C21D As2 C11A 118.78(12) . .
C21D As2 C22D 40.27(16) . .
C21D As2 C23D 67.16(15) . .
C21D As2 C24D 67.11(16) . .
C21D As2 C25D 39.90(17) . .
C22D As2 As5 119.60(12) . .
C22D As2 Fe1 94.34(13) . .
C22D As2 Fe2 103.51(12) . .
C22D As2 C11 141.30(12) . .
C22D As2 C11A 158.68(12) . .
C22D As2 C23D 40.00(16) . .
C22D As2 C24D 67.12(17) . .
C22D As2 C25D 67.18(16) . .
C23D As2 As5 159.14(12) . .
C23D As2 Fe1 120.24(13) . .
C23D As2 Fe2 93.13(12) . .
C23D As2 C11 104.02(12) . .
C23D As2 C11A 140.94(13) . .
C23D As2 C24D 39.64(16) . .
C23D As2 C25D 66.72(16) . .
C24D As2 As5 141.17(12) . .
C24D As2 Fe1 159.59(12) . .
C24D As2 Fe2 118.58(12) . .
C24D As2 C11 93.39(11) . .
C24D As2 C11A 103.85(12) . .
C25D As2 As5 104.13(12) . .
C25D As2 Fe1 141.87(12) . .
C25D As2 Fe2 158.01(12) . .
C25D As2 C11 118.91(12) . .
C25D As2 C11A 93.32(11) . .
C25D As2 C24D 39.80(16) . .
H11A As3 H11B 55.05(2) . .
H11A As3 C11B 97.04(3) . .
H11A As3 C11C 97.22(3) . .
C11B As3 H11B 55.07(2) . .
C11B As3 C11C 55.04(2) . .
C11C As3 H11B 96.83(3) . .
H11C As3 H11A 55.48(2) . .
H11C As3 H11B 97.11(3) . .
H11C As3 C11B 97.09(3) . .
H11C As3 C11C 55.22(2) . .
C31 As3 H11A 97.30(12) . .
C31 As3 H11B 129.56(12) . .
C31 As3 C11B 163.47(13) . .
C31 As3 C11C 130.69(13) . .
C31 As3 H11C 97.79(13) . .
C31 As3 C32 39.96(18) . .
C31 As3 C33 66.83(17) . .
C31 As3 C34 67.22(16) . .
C31 As3 C41 39.98(16) . .
C32 As3 H11A 97.06(12) . .
C32 As3 H11B 97.02(12) . .
C32 As3 C11B 129.57(13) . .
C32 As3 C11C 164.12(12) . .
C32 As3 H11C 130.19(12) . .
C32 As3 C33 39.59(17) . .
C32 As3 C34 66.98(16) . .
C33 As3 H11A 129.23(12) . .
C33 As3 H11B 97.14(12) . .
C33 As3 C11B 97.57(12) . .
C33 As3 C11C 130.42(12) . .
C33 As3 H11C 163.68(12) . .
C34 As3 H11A 163.17(12) . .
C34 As3 H11B 129.46(13) . .
C34 As3 C11B 97.48(11) . .
C34 As3 C11C 98.07(12) . .
C34 As3 H11C 130.54(13) . .
C34 As3 C33 39.85(17) . .
C41 As3 H11A 130.11(11) . .
C41 As3 H11B 162.98(13) . .
C41 As3 C11B 130.23(11) . .
C41 As3 C11C 98.24(12) . .
C41 As3 H11C 97.95(13) . .
C41 As3 C32 67.05(17) . .
C41 As3 C33 66.93(17) . .
C41 As3 C34 40.08(16) . .
H11A As4 H11B 54.85(2) . .
H11A As4 C11B 96.33(3) . .
H11B As4 C11B 54.82(2) . .
C11C As4 H11A 97.01(3) . .
C11C As4 H11B 96.80(3) . .
C11C As4 C11B 54.90(2) . .
H11C As4 H11A 55.27(2) . .
H11C As4 H11B 96.84(3) . .
H11C As4 C11B 96.56(3) . .
H11C As4 C11C 55.21(2) . .
H35G As4 H11A 99.58(11) . .
H35G As4 H11B 132.13(12) . .
H35G As4 C11B 162.86(11) . .
H35G As4 C11C 128.54(12) . .
H35G As4 H11C 97.72(11) . .
C42 As4 H11A 96.87(12) . .
C42 As4 H11B 98.29(13) . .
C42 As4 C11B 131.69(13) . .
C42 As4 C11C 163.62(13) . .
C42 As4 H11C 128.63(12) . .
C42 As4 H35G 39.83(17) . .
C43 As4 H11A 127.65(13) . .
C43 As4 H11B 95.55(14) . .
C43 As4 C11B 97.76(13) . .
C43 As4 C11C 131.67(12) . .
C43 As4 H11C 164.80(14) . .
C43 As4 H35G 67.33(17) . .
C43 As4 C42 40.21(17) . .
C44 As4 H11A 164.24(11) . .
C44 As4 H11B 126.87(13) . .
C44 As4 C11B 95.78(12) . .
C44 As4 C11C 98.20(11) . .
C44 As4 H11C 132.89(13) . .
C44 As4 H35G 67.46(15) . .
C44 As4 C42 67.48(15) . .
C44 As4 C43 40.20(17) . .
C45 As4 H11A 133.15(11) . .
C45 As4 H11B 162.96(11) . .
C45 As4 C11B 127.72(11) . .
C45 As4 C11C 96.73(11) . .
C45 As4 H11C 99.37(11) . .
C45 As4 H35G 40.03(16) . .
C45 As4 C42 67.31(16) . .
C45 As4 C43 67.64(17) . .
C45 As4 C44 40.40(16) . .
As2 As5 As1 75.70(2) . .
Fe1 As5 As1 61.57(2) . .
Fe1 As5 As2 62.29(2) . .
C11A As5 As1 62.69(2) . .
C11A As5 As2 62.31(2) . .
C11A As5 Fe1 107.63(3) . .
As1 Fe1 As2 76.58(3) . .
As5 Fe1 As1 63.23(2) . .
As5 Fe1 As2 62.78(2) . .
As5 Fe1 Fe2 108.39(3) . .
Fe2 Fe1 As1 63.17(2) . .
Fe2 Fe1 As2 61.50(2) . .
As2 Fe2 As1 76.54(2) . .
Fe1 Fe2 As1 61.58(2) . .
Fe1 Fe2 As2 63.00(2) . .
C11 Fe2 As1 62.15(2) . .
C11 Fe2 As2 63.06(2) . .
C11 Fe2 Fe1 107.78(3) . .
As1 C11 As2 76.21(2) . .
Fe2 C11 As1 62.89(2) . .
Fe2 C11 As2 61.51(2) . .
Fe2 C11 C11A 107.88(3) . .
C11A C11 As1 62.88(2) . .
C11A C11 As2 62.37(2) . .
As2 C11A As1 75.88(3) . .
As5 C11A As1 62.63(2) . .
As5 C11A As2 62.82(2) . .
As5 C11A C11 108.26(3) . .
C11 C11A As1 62.02(2) . .
C11 C11A As2 62.43(2) . .
As3 H11A As4 76.40(2) . .
H11B H11A As3 62.87(2) . .
H11B H11A As4 62.82(2) . .
H11B H11A H11C 108.05(3) . .
H11C H11A As3 62.20(2) . .
H11C H11A As4 62.15(2) . .
As3 H11B As4 75.88(3) . .
H11A H11B As3 62.08(2) . .
H11A H11B As4 62.33(2) . .
H11A H11B C11B 107.86(3) . .
C11B H11B As3 62.29(2) . .
C11B H11B As4 62.63(2) . .
As3 C11B As4 75.99(3) . .
H11B C11B As3 62.65(2) . .
H11B C11B As4 62.54(2) . .
C11C C11B As3 62.55(2) . .
C11C C11B As4 62.19(2) . .
C11C C11B H11B 108.21(3) . .
As4 C11C As3 76.23(3) . .
C11B C11C As3 62.41(2) . .
C11B C11C As4 62.90(2) . .
C11B C11C H11C 107.86(3) . .
H11C C11C As3 62.05(2) . .
H11C C11C As4 62.25(2) . .
As3 H11C As4 76.63(3) . .
H11A H11C As3 62.32(2) . .
H11A H11C As4 62.57(2) . .
C11C H11C As3 62.73(2) . .
C11C H11C As4 62.54(2) . .
C11C H11C H11A 108.02(3) . .
H11D C11D As1 125.6(3) . .
C12D C11D As1 70.3(2) . .
C12D C11D H11D 125.3(4) . .
C12D C11D C15D 108.1(4) . .
C15D C11D As1 70.1(2) . .
C15D C11D H11D 126.7(4) . .
C11D H11D C11E 108.4 . .
C11D H11D H11E 108.4 . .
C11D H11D C11F 115.7(4) . .
C11E H11D H11E 107.4 . .
C11F H11D C11E 108.4 . .
C11F H11D H11E 108.4 . .
H11F C11F H11D 119.3(4) . .
H11F C11F C12C 118.4(4) . .
C12C C11F H11D 122.2(4) . .
C11F H11F C11G 119.5 . .
C11F H11F H12B 120.9(4) . .
H12B H11F C11G 119.5 . .
C12A H11G C12 120.0 . .
C12A H11G C12C 120.1(4) . .
C12C H11G C12 120.0 . .
H11G C12A H12A 120.3 . .
H11G C12A H12B 119.4(4) . .
H12B C12A H12A 120.3 . .
H11F H12B C12A 120.2(4) . .
H11F H12B C12B 119.9 . .
C12A H12B C12B 119.9 . .
C11F C12C H12C 119.5 . .
H11G C12C C11F 121.0(4) . .
H11G C12C H12C 119.5 . .
C11D C12D As1 69.5(2) . .
C11D C12D H12D 126.9(4) . .
C11D C12D C13D 107.6(4) . .
H12D C12D As1 125.3(3) . .
C13D C12D As1 69.7(2) . .
C13D C12D H12D 125.6(4) . .
C12D H12D C12E 108.6 . .
C12D H12D H12E 108.6 . .
C12E H12D H12E 107.6 . .
C12F H12D C12D 114.6(4) . .
C12F H12D C12E 108.6 . .
C12F H12D H12E 108.6 . .
H12F C12F H12D 120.0(4) . .
H12F C12F C13C 118.8(4) . .
C13C C12F H12D 121.3(4) . .
C12F H12F C12G 120.0 . .
C12F H12F H12G 120.1(4) . .
H12G H12F C12G 120.0 . .
H12F H12G C13 119.7 . .
C13A H12G H12F 120.7(4) . .
C13A H12G C13 119.7 . .
H12G C13A H13A 120.0 . .
H12G C13A H13B 120.0(5) . .
H13B C13A H13A 120.0 . .
C13A H13B C13B 120.3 . .
C13A H13B C13C 119.4(5) . .
C13C H13B C13B 120.3 . .
C12F C13C H13B 121.0(4) . .
C12F C13C H13C 119.5 . .
H13B C13C H13C 119.5 . .
C12D C13D As1 70.0(2) . .
C12D C13D H13D 125.7(4) . .
C12D C13D C14D 108.8(4) . .
H13D C13D As1 125.3(3) . .
C14D C13D As1 70.0(2) . .
C14D C13D H13D 125.5(4) . .
C13D H13D C13E 108.5 . .
C13D H13D H13E 108.5 . .
C13D H13D C13F 115.2(4) . .
C13E H13D H13E 107.5 . .
C13F H13D C13E 108.5 . .
C13F H13D H13E 108.5 . .
H13F C13F H13D 121.6(4) . .
H13F C13F C14C 118.8(4) . .
C14C C13F H13D 119.6(4) . .
C13F H13F C13G 119.8 . .
C13F H13F H13G 120.5(4) . .
H13G H13F C13G 119.8 . .
H13F H13G C14 119.8 . .
C14A H13G H13F 120.5(5) . .
C14A H13G C14 119.8 . .
H13G C14A H14A 120.3 . .
H13G C14A H14B 119.4(4) . .
H14B C14A H14A 120.3 . .
C14A H14B C14B 119.9 . .
C14A H14B C14C 120.2(5) . .
C14C H14B C14B 119.9 . .
C13F C14C H14B 120.7(5) . .
C13F C14C H14C 119.7 . .
H14B C14C H14C 119.7 . .
C13D C14D As1 69.7(2) . .
C13D C14D H14D 127.5(4) . .
H14D C14D As1 125.3(3) . .
C15D C14D As1 69.8(2) . .
C15D C14D C13D 107.1(4) . .
C15D C14D H14D 125.4(4) . .
C14D H14D C14E 108.4 . .
C14D H14D H14E 108.4 . .
C14D H14D C14F 115.7(3) . .
C14E H14D H14E 107.4 . .
C14F H14D C14E 108.4 . .
C14F H14D H14E 108.4 . .
H14F C14F H14D 121.4(4) . .
H14F C14F C15C 118.8(4) . .
C15C C14F H14D 119.8(4) . .
C14F H14F C14G 119.8 . .
C14F H14F H14G 120.4(5) . .
H14G H14F C14G 119.8 . .
H14F H14G C15 119.9 . .
C15A H14G H14F 120.2(5) . .
C15A H14G C15 119.9 . .
H14G C15A H15A 120.3 . .
H14G C15A H15B 119.4(5) . .
H15B C15A H15A 120.3 . .
C15A H15B C15B 120.0 . .
C15C H15B C15A 120.0(6) . .
C15C H15B C15B 120.0 . .
C14F C15C H15C 119.4 . .
H15B C15C C14F 121.1(5) . .
H15B C15C H15C 119.4 . .
C11D C15D As1 69.5(2) . .
C11D C15D H15D 125.1(4) . .
C14D C15D As1 70.0(2) . .
C14D C15D C11D 108.5(4) . .
C14D C15D H15D 126.3(4) . .
H15D C15D As1 123.6(3) . .
C15D H15D C15E 108.3 . .
C15D H15D H15E 108.3 . .
C15D H15D C15F 116.1(3) . .
C15E H15D H15E 107.4 . .
C15F H15D C15E 108.3 . .
C15F H15D H15E 108.3 . .
H15F C15F H15D 119.1(4) . .
H15F C15F C21C 118.5(4) . .
C21C C15F H15D 122.2(4) . .
C15F H15F C15G 119.4 . .
C15F H15F H15G 121.3(4) . .
H15G H15F C15G 119.4 . .
H15F H15G C21 120.2 . .
H15F H15G C21A 119.6(4) . .
C21A H15G C21 120.2 . .
H15G C21A H21A 120.1 . .
H21B C21A H15G 119.8(4) . .
H21B C21A H21A 120.1 . .
C21A H21B C21B 119.6 . .
C21A H21B C21C 120.7(4) . .
C21C H21B C21B 119.6 . .
C15F C21C H21B 120.0(4) . .
C15F C21C H21C 120.0 . .
H21B C21C H21C 120.0 . .
H21D C21D As2 123.7(3) . .
C22D C21D As2 70.0(2) . .
C22D C21D H21D 125.9(4) . .
C25D C21D As2 70.8(2) . .
C25D C21D H21D 126.0(4) . .
C25D C21D C22D 108.1(4) . .
C21D H21D C21E 108.0 . .
C21D H21D H21E 108.0 . .
C21D H21D C21F 117.2(4) . .
C21E H21D H21E 107.2 . .
C21F H21D C21E 108.0 . .
C21F H21D H21E 108.0 . .
H21F C21F H21D 117.5(4) . .
C22C C21F H21D 123.5(4) . .
C22C C21F H21F 119.0(4) . .
C21F H21F C21G 119.7 . .
H21G H21F C21F 120.5(5) . .
H21G H21F C21G 119.7 . .
H21F H21G C22 119.9 . .
H21F H21G C22A 120.3(5) . .
C22A H21G C22 119.9 . .
H21G C22A H22A 120.0 . .
H22B C22A H21G 119.9(4) . .
H22B C22A H22A 120.0 . .
C22A H22B C22B 120.1 . .
C22A H22B C22C 119.8(5) . .
C22C H22B C22B 120.1 . .
C21F C22C H22B 120.5(4) . .
C21F C22C H22C 119.8 . .
H22B C22C H22C 119.8 . .
C21D C22D As2 69.8(2) . .
C21D C22D H22D 126.7(4) . .
H22D C22D As2 121.5(3) . .
C23D C22D As2 70.1(2) . .
C23D C22D C21D 107.4(4) . .
C23D C22D H22D 125.7(4) . .
C22D H22D C22E 108.1 . .
C22D H22D H22E 108.1 . .
C22D H22D C22F 116.9(4) . .
C22E H22D H22E 107.3 . .
C22F H22D C22E 108.1 . .
C22F H22D H22E 108.1 . .
H22F C22F H22D 121.2(4) . .
C23C C22F H22D 120.5(4) . .
C23C C22F H22F 118.1(4) . .
C22F H22F C22G 119.8 . .
H22G H22F C22F 120.4(5) . .
H22G H22F C22G 119.8 . .
H22F H22G C23 119.8 . .
C23A H22G H22F 120.3(5) . .
C23A H22G C23 119.8 . .
H22G C23A H23A 120.0 . .
H23B C23A H22G 120.0(5) . .
H23B C23A H23A 120.0 . .
C23A H23B C23B 120.0 . .
C23A H23B C23C 120.0(5) . .
C23C H23B C23B 120.0 . .
C22F C23C H23B 121.2(5) . .
C22F C23C H23C 119.4 . .
H23B C23C H23C 119.4 . .
C22D C23D As2 69.9(2) . .
C22D C23D H23D 127.0(4) . .
H23D C23D As2 127.6(3) . .
C24D C23D As2 71.0(2) . .
C24D C23D C22D 108.9(4) . .
C24D C23D H23D 124.1(4) . .
C23D H23D C23E 109.1 . .
C23D H23D H23E 109.1 . .
C23D H23D C23F 112.7(4) . .
C23E H23D H23E 107.8 . .
C23F H23D C23E 109.1 . .
C23F H23D H23E 109.1 . .
H23F C23F H23D 122.1(4) . .
C24C C23F H23D 119.4(4) . .
C24C C23F H23F 118.4(4) . .
C23F H23F C23G 119.7 . .
C23F H23F H23G 120.7(4) . .
H23G H23F C23G 119.7 . .
H23F H23G C24 120.0 . .
C24A H23G H23F 120.1(4) . .
C24A H23G C24 120.0 . .
H23G C24A H24A 120.0 . .
H24B C24A H23G 120.1(4) . .
H24B C24A H24A 120.0 . .
C24A H24B C24B 120.0 . .
C24A H24B C24C 119.9(5) . .
C24C H24B C24B 120.0 . .
C23F C24C H24B 120.9(4) . .
C23F C24C H24C 119.6 . .
H24B C24C H24C 119.6 . .
C23D C24D As2 69.3(2) . .
C23D C24D H24D 124.9(4) . .
C23D C24D C25D 107.5(4) . .
H24D C24D As2 124.6(3) . .
C25D C24D As2 69.8(2) . .
C25D C24D H24D 127.5(4) . .
C24D H24D C24E 108.0 . .
C24D H24D H24E 108.0 . .
C24D H24D C24F 117.2(3) . .
C24E H24D H24E 107.2 . .
C24F H24D C24E 108.0 . .
C24F H24D H24E 108.0 . .
H24F C24F H24D 122.6(4) . .
H24F C24F C25C 118.8(4) . .
C25C C24F H24D 118.5(4) . .
C24F H24F C24G 119.8 . .
H24G H24F C24F 120.4(4) . .
H24G H24F C24G 119.8 . .
H24F H24G C25 119.7 . .
C25A H24G H24F 120.5(4) . .
C25A H24G C25 119.7 . .
H24G C25A H25A 120.2 . .
H24G C25A H25B 119.6(4) . .
H25B C25A H25A 120.2 . .
C25A H25B C25B 120.0 . .
C25A H25B C25C 119.9(5) . .
C25C H25B C25B 120.0 . .
C24F C25C H25C 119.7 . .
H25B C25C C24F 120.6(4) . .
H25B C25C H25C 119.7 . .
C21D C25D As2 69.3(2) . .
C21D C25D C24D 108.1(3) . .
C21D C25D H25D 124.9(4) . .
C24D C25D As2 70.4(2) . .
C24D C25D H25D 126.9(4) . .
H25D C25D As2 125.7(3) . .
C25D H25D C25E 108.8 . .
C25D H25D H25E 108.8 . .
C25D H25D C25F 113.6(3) . .
C25E H25D H25E 107.7 . .
C25F H25D C25E 108.8 . .
C25F H25D H25E 108.8 . .
H25F C25F H25D 120.5(4) . .
Fe3 C25F H25D 120.9(4) . .
Fe3 C25F H25F 118.6(4) . .
C25F H25F C25G 119.9 . .
H25G H25F C25F 120.1(4) . .
H25G H25F C25G 119.9 . .
H25F H25G As6 119.7 . .
As7 H25G H25F 120.6(4) . .
As7 H25G As6 119.7 . .
H25G As7 As8 120.1 . .
H25G As7 As9 119.8(4) . .
As9 As7 As8 120.1 . .
As7 As9 As10 120.1 . .
As7 As9 Fe3 119.8(4) . .
Fe3 As9 As10 120.1 . .
C25F Fe3 As9 121.1(4) . .
C25F Fe3 Fe4 119.5 . .
As9 Fe3 Fe4 119.5 . .
C31A C31 As3 124.0(3) . .
C32 C31 As3 70.1(2) . .
C32 C31 C31A 126.2(4) . .
C32 C31 C41 107.9(4) . .
C41 C31 As3 70.0(2) . .
C41 C31 C31A 126.0(4) . .
C31 C31A H31A 108.7 . .
C31 C31A H31B 108.7 . .
C31 C31A C31B 114.3(4) . .
H31A C31A H31B 107.6 . .
C31B C31A H31A 108.7 . .
C31B C31A H31B 108.7 . .
C31C C31B C31A 120.1(4) . .
C31G C31B C31A 121.1(4) . .
C31G C31B C31C 118.8(4) . .
C31B C31C H31C 119.7 . .
C31D C31C C31B 120.6(5) . .
C31D C31C H31C 119.7 . .
C31C C31D H31D 119.8 . .
C31C C31D C31E 120.4(5) . .
C31E C31D H31D 119.8 . .
C31D C31E H31E 120.3 . .
C31F C31E C31D 119.4(5) . .
C31F C31E H31E 120.3 . .
C31E C31F H31F 119.7 . .
C31E C31F C31G 120.6(5) . .
C31G C31F H31F 119.7 . .
C31B C31G C31F 120.2(5) . .
C31B C31G H31G 119.9 . .
C31F C31G H31G 119.9 . .
C31 C32 As3 70.0(2) . .
C31 C32 C32A 125.9(4) . .
C32A C32 As3 123.4(3) . .
C33 C32 As3 70.7(2) . .
C33 C32 C31 108.3(4) . .
C33 C32 C32A 125.8(4) . .
C32 C32A H32A 108.4 . .
C32 C32A H32B 108.4 . .
C32 C32A C32B 115.6(4) . .
H32A C32A H32B 107.4 . .
C32B C32A H32A 108.4 . .
C32B C32A H32B 108.4 . .
C32C C32B C32A 117.4(4) . .
C32G C32B C32A 123.8(4) . .
C32G C32B C32C 118.8(4) . .
C32B C32C H32C 119.7 . .
C32D C32C C32B 120.7(4) . .
C32D C32C H32C 119.7 . .
C32C C32D H32D 120.1 . .
C32E C32D C32C 119.9(4) . .
C32E C32D H32D 120.1 . .
C32D C32E H32E 120.1 . .
C32F C32E C32D 119.8(4) . .
C32F C32E H32E 120.1 . .
C32E C32F H32F 119.7 . .
C32E C32F C32G 120.6(4) . .
C32G C32F H32F 119.7 . .
C32B C32G C32F 120.3(5) . .
C32B C32G H32G 119.9 . .
C32F C32G H32G 119.9 . .
C32 C33 As3 69.7(2) . .
C32 C33 C33A 127.2(4) . .
C32 C33 C34 108.3(4) . .
C33A C33 As3 128.2(3) . .
C34 C33 As3 70.0(3) . .
C34 C33 C33A 124.3(4) . .
C33 C33A H33A 108.6 . .
C33 C33A H33B 108.6 . .
C33 C33A C33B 114.8(4) . .
H33A C33A H33B 107.6 . .
C33B C33A H33A 108.6 . .
C33B C33A H33B 108.6 . .
C33C C33B C33A 120.9(4) . .
C33C C33B C33G 118.3(4) . .
C33G C33B C33A 120.8(4) . .
C33B C33C H33C 119.4 . .
C33B C33C C33D 121.3(4) . .
C33D C33C H33C 119.4 . .
C33C C33D H33D 120.0 . .
C33E C33D C33C 119.9(5) . .
C33E C33D H33D 120.0 . .
C33D C33E H33E 120.3 . .
C33F C33E C33D 119.4(5) . .
C33F C33E H33E 120.3 . .
C33E C33F H33F 119.7 . .
C33E C33F C33G 120.7(5) . .
C33G C33F H33F 119.7 . .
C33B C33G H33G 119.8 . .
C33F C33G C33B 120.4(4) . .
C33F C33G H33G 119.8 . .
C33 C34 As3 70.1(2) . .
C33 C34 C34A 126.6(4) . .
C33 C34 C41 107.4(4) . .
C34A C34 As3 122.6(3) . .
C41 C34 As3 69.5(2) . .
C41 C34 C34A 125.9(4) . .
C34 C34A H34A 108.3 . .
C34 C34A H34B 108.3 . .
H34A C34A H34B 107.4 . .
C34B C34A C34 116.0(4) . .
C34B C34A H34A 108.3 . .
C34B C34A H34B 108.3 . .
C34C C34B C34A 123.1(4) . .
C34C C34B C34G 118.1(4) . .
C34G C34B C34A 118.7(4) . .
C34B C34C H34C 119.7 . .
C34D C34C C34B 120.6(5) . .
C34D C34C H34C 119.7 . .
C34C C34D H34D 119.7 . .
C34C C34D C34E 120.6(5) . .
C34E C34D H34D 119.7 . .
C34D C34E H34E 120.1 . .
C34F C34E C34D 119.8(5) . .
C34F C34E H34E 120.1 . .
C34E C34F H34F 120.2 . .
C34E C34F C34G 119.7(5) . .
C34G C34F H34F 120.2 . .
C34B C34G H34G 119.5 . .
C34F C34G C34B 121.1(5) . .
C34F C34G H34G 119.5 . .
C35A C35 H35A 107.6 . .
H35B C35 C35A 108.7 . .
H35B C35 H35A 108.7 . .
C41 C35 C35A 108.7 . .
C41 C35 H35A 108.7 . .
C41 C35 H35B 114.0(4) . .
C35B H35B C35 122.6(4) . .
H35F H35B C35 119.2(4) . .
H35F H35B C35B 118.2(4) . .
H35B C35B C35C 119.7 . .
H35C C35B H35B 120.6(4) . .
H35C C35B C35C 119.7 . .
C35B H35C C35D 119.9 . .
H35D H35C C35B 120.3(5) . .
H35D H35C C35D 119.9 . .
H35C H35D C35E 120.1 . .
H35C H35D H35E 119.8(4) . .
H35E H35D C35E 120.1 . .
H35D H35E C35F 119.9 . .
H35F H35E H35D 120.1(5) . .
H35F H35E C35F 119.9 . .
H35B H35F C35G 119.5 . .
H35E H35F H35B 121.0(5) . .
H35E H35F C35G 119.5 . .
C41A H35G As4 124.5(3) . .
C42 H35G As4 69.9(2) . .
C42 H35G C41A 125.4(4) . .
C42 H35G C45 108.1(4) . .
C45 H35G As4 69.4(2) . .
C45 H35G C41A 126.5(4) . .
C31 C41 As3 70.0(2) . .
C31 C41 C34 108.1(4) . .
C31 C41 C35 126.9(4) . .
C34 C41 As3 70.4(2) . .
C34 C41 C35 125.0(4) . .
C35 C41 As3 125.6(3) . .
H35G C41A H41A 108.3 . .
H35G C41A H41B 108.3 . .
H35G C41A C41B 115.9(3) . .
H41A C41A H41B 107.4 . .
C41B C41A H41A 108.3 . .
C41B C41A H41B 108.3 . .
C41C C41B C41A 119.7(4) . .
C41G C41B C41A 122.4(4) . .
C41G C41B C41C 117.8(5) . .
C41B C41C H41C 119.3 . .
C41D C41C C41B 121.5(5) . .
C41D C41C H41C 119.3 . .
C41C C41D H41D 119.9 . .
C41E C41D C41C 120.2(5) . .
C41E C41D H41D 119.9 . .
C41D C41E H41E 120.3 . .
C41D C41E C41F 119.4(5) . .
C41F C41E H41E 120.3 . .
C41E C41F H41F 120.1 . .
C41G C41F C41E 119.8(5) . .
C41G C41F H41F 120.1 . .
C41B C41G H41G 119.4 . .
C41F C41G C41B 121.3(5) . .
C41F C41G H41G 119.4 . .
H35G C42 As4 70.3(2) . .
H35G C42 C42A 125.5(4) . .
H35G C42 C43 108.3(4) . .
C42A C42 As4 125.1(3) . .
C43 C42 As4 69.8(2) . .
C43 C42 C42A 126.2(4) . .
C42 C42A H42A 108.3 . .
C42 C42A H42B 108.3 . .
H42A C42A H42B 107.4 . .
C42B C42A C42 115.8(4) . .
C42B C42A H42A 108.3 . .
C42B C42A H42B 108.3 . .
C42C C42B C42A 119.3(4) . .
C42C C42B C42G 118.5(4) . .
C42G C42B C42A 122.1(4) . .
C42B C42C H42C 119.6 . .
C42B C42C C42D 120.8(5) . .
C42D C42C H42C 119.6 . .
C42C C42D H42D 119.9 . .
C42E C42D C42C 120.1(5) . .
C42E C42D H42D 119.9 . .
C42D C42E H42E 120.1 . .
C42D C42E C42F 119.7(4) . .
C42F C42E H42E 120.1 . .
C42E C42F H42F 120.1 . .
C42E C42F C42G 119.7(4) . .
C42G C42F H42F 120.1 . .
C42B C42G C42F 121.1(4) . .
C42B C42G H42G 119.5 . .
C42F C42G H42G 119.5 . .
C42 C43 As4 70.0(2) . .
C42 C43 C43A 126.4(4) . .
C43A C43 As4 122.7(3) . .
C44 C43 As4 69.9(2) . .
C44 C43 C42 107.8(4) . .
C44 C43 C43A 125.6(4) . .
C43 C43A H43A 108.1 . .
C43 C43A H43B 108.1 . .
C43 C43A C43B 116.8(4) . .
H43A C43A H43B 107.3 . .
C43B C43A H43A 108.1 . .
C43B C43A H43B 108.1 . .
C43C C43B C43A 120.3(4) . .
C43C C43B C43G 118.9(4) . .
C43G C43B C43A 120.7(4) . .
C43B C43C H43C 120.0 . .
C43B C43C C43D 120.0(5) . .
C43D C43C H43C 120.0 . .
C43C C43D H43D 119.6 . .
C43E C43D C43C 120.9(5) . .
C43E C43D H43D 119.6 . .
C43D C43E H43E 120.4 . .
C43F C43E C43D 119.2(5) . .
C43F C43E H43E 120.4 . .
C43E C43F H43F 119.6 . .
C43E C43F C43G 120.8(5) . .
C43G C43F H43F 119.6 . .
C43B C43G H43G 119.9 . .
C43F C43G C43B 120.3(5) . .
C43F C43G H43G 119.9 . .
C43 C44 As4 69.9(2) . .
C43 C44 C44A 126.2(4) . .
C43 C44 C45 107.6(4) . .
C44A C44 As4 126.2(3) . .
C45 C44 As4 69.5(2) . .
C45 C44 C44A 126.1(4) . .
C44 C44A H44A 108.5 . .
C44 C44A H44B 108.5 . .
C44 C44A C44B 114.9(3) . .
H44A C44A H44B 107.5 . .
C44B C44A H44A 108.5 . .
C44B C44A H44B 108.5 . .
C44C C44B C44A 123.3(4) . .
C44C C44B C44G 118.4(4) . .
C44G C44B C44A 118.3(4) . .
C44B C44C H44C 119.7 . .
C44D C44C C44B 120.6(4) . .
C44D C44C H44C 119.7 . .
C44C C44D H44D 119.8 . .
C44E C44D C44C 120.4(4) . .
C44E C44D H44D 119.8 . .
C44D C44E H44E 120.1 . .
C44D C44E C44F 119.8(4) . .
C44F C44E H44E 120.1 . .
C44E C44F H44F 120.0 . .
C44G C44F C44E 120.0(4) . .
C44G C44F H44F 120.0 . .
C44B C44G H44G 119.6 . .
C44F C44G C44B 120.8(4) . .
C44F C44G H44G 119.6 . .
H35G C45 As4 70.6(2) . .
H35G C45 C44 108.2(4) . .
H35G C45 C45A 126.3(4) . .
C44 C45 As4 70.1(2) . .
C44 C45 C45A 125.5(4) . .
C45A C45 As4 127.7(3) . .
C45 C45A H45A 109.3 . .
C45 C45A H45B 109.3 . .
C45 C45A C45B 111.7(3) . .
H45A C45A H45B 107.9 . .
C45B C45A H45A 109.3 . .
C45B C45A H45B 109.3 . .
C45C C45B C45A 120.7(4) . .
C45G C45B C45A 120.9(4) . .
C45G C45B C45C 118.4(4) . .
C45B C45C H45C 119.5 . .
C45D C45C C45B 121.1(5) . .
C45D C45C H45C 119.5 . .
C45C C45D H45D 120.0 . .
C45C C45D C45E 119.9(5) . .
C45E C45D H45D 120.0 . .
C45D C45E H45E 119.9 . .
C45F C45E C45D 120.2(5) . .
C45F C45E H45E 119.9 . .
C45E C45F H45F 120.3 . .
C45E C45F C45G 119.4(5) . .
C45G C45F H45F 120.3 . .
C45B C45G C45F 120.9(4) . .
C45B C45G H45G 119.6 . .
C45F C45G H45G 119.6 . .
C1S Cl1 C1S 110.4(6) 2 .
C1S Cl1 H1S 109.82(19) . .
C1S Cl1 H1S 109.63(18) 2 .
C1S Cl1 H1S 109.82(19) 2 2
C1S Cl1 H1S 109.64(18) . 2
H1S Cl1 H1S 107.5(6) 2 .
Cl3 Cl2 Cl3 108.6(9) 2_565 .
Cl3 Cl2 C2S 105.4(4) . 2_565
Cl3 Cl2 C2S 100.8(4) . .
Cl3 Cl2 C2S 105.4(4) 2_565 .
Cl3 Cl2 C2S 100.8(4) 2_565 2_565
C2S Cl2 C2S 134.3(11) . 2_565
H2SA Cl2 Cl3 118.2(4) . 2_565
H2SA Cl2 Cl3 112.9(4) 2_565 2_565
H2SA Cl2 Cl3 118.2(4) 2_565 .
H2SA Cl2 Cl3 112.9(4) . .
H2SA Cl2 C2S 109.3(10) 2_565 2_565
H2SA Cl2 C2S 25.4(4) . 2_565
H2SA Cl2 C2S 25.4(4) 2_565 .
H2SA Cl2 C2S 109.3(10) . .
H2SA Cl2 H2SA 84.9(11) . 2_565
H2SA C2S Cl2 63.4(13) 2_565 .
C2S H2SA Cl2 91.2(14) 2_565 .
F11 H2SB F12 106.9(8) . .
F11 H2SB F21 96.9(8) . .
F12 H2SB F21 100.4(6) . .
B1 H2SB F11 122.8(9) . .
B1 H2SB F12 113.2(11) . .
B1 H2SB F21 113.5(8) . .
F22 H2SB F22 115(2) 2_655 .
F22 H2SB F23 101.5(11) . 2_655
F22 H2SB F23 111.1(11) . .
F22 H2SB F23 111.1(11) 2_655 2_655
F22 H2SB F23 101.5(11) 2_655 .
F23 H2SB F23 117.7(12) 2_655 .
B2 B2 F31 90(3) 2_665 2_665
B2 B2 F31 63(3) 2_665 .
B2 B2 F31A 69(2) 2_665 .
B2 B2 F31A 85(3) 2_665 2_665
B2 B2 F32 75.1(7) 2_665 .
B2 B2 F32A 174(3) 2_665 .
F31 B2 F31 113.6(15) 2_665 .
F31 B2 F31A 96.6(11) . .
F31 B2 F31A 109.6(14) 2_665 2_665
F31 B2 F31A 22.2(6) 2_665 .
F31 B2 F32 120.6(15) 2_665 .
F31 B2 F32A 95.2(13) 2_665 .
F31A B2 F31 23.1(6) 2_665 .
F31A B2 F31A 99.8(16) 2_665 .
F32 B2 F31 109.4(12) . .
F32 B2 F31A 125.3(15) . 2_665
F32 B2 F31A 118.4(14) . .
F32 B2 F32A 101.7(13) . .
F32A B2 F31 115.1(14) . .
F32A B2 F31A 93.7(14) . 2_665
F32A B2 F31A 116.3(14) . .
B2 F31 B2 27.1(12) 2_665 .
F31A F31 B2 74(2) 2_665 .
F31A F31 B2 100(2) 2_665 2_665
B2 F31A B2 26.1(12) 2_665 .
F31 F31A B2 57.9(17) 2_665 .
F31 F31A B2 83(2) 2_665 2_665
B2 F32 B2 29.7(13) . 2_665
F33 F33 F34 164(8) 2_665 2_665
F33 F33 F34 12(6) 2_665 .
F33 F33 B3 53(7) 2_665 2_665
F33 F33 B3 115(8) 2_665 .
F33 F33 F41 108.2(19) 2_665 .
F33 F33 F41 58.5(15) 2_665 2_665
F33 F33 F42 68(7) 2_665 2_665
F33 F33 F42 97(8) 2_665 .
F34 F33 F34 162(4) 2_665 .
F34 F33 B3 104(2) . .
F34 F33 B3 59.9(17) . 2_665
F34 F33 B3 112(3) 2_665 2_665
F34 F33 B3 76(3) 2_665 .
F34 F33 F41 131(3) 2_665 2_665
F34 F33 F41 115(3) . .
F34 F33 F41 66(2) . 2_665
F34 F33 F41 82(3) 2_665 .
F34 F33 F42 102(2) . .
F34 F33 F42 68(2) 2_665 .
F34 F33 F42 119(3) 2_665 2_665
F34 F33 F42 57.2(18) . 2_665
B3 F33 B3 152(3) . 2_665
B3 F33 F41 115(3) . 2_665
B3 F33 F41 82(2) 2_665 2_665
B3 F33 F41 95(2) . .
B3 F33 F42 133(3) . .
B3 F33 F42 46.8(19) . 2_665
F41 F33 B3 113(3) . 2_665
F41 F33 F41 50(3) . 2_665
F41 F33 F42 116(3) . 2_665
F42 F33 B3 112(2) 2_665 2_665
F42 F33 B3 44.6(18) . 2_665
F42 F33 F41 96(2) 2_665 2_665
F42 F33 F41 112(3) . 2_665
F42 F33 F41 109(3) . .
F42 F33 F42 135(3) . 2_665
F33 F34 F33 5(2) 2_665 .
F33 F34 B3 67(2) . 2_665
F33 F34 B3 64.4(19) 2_665 2_665
F33 F34 F41 60.7(19) 2_665 2_665
F33 F34 F41 63.7(17) . 2_665
F33 F34 F42 70(2) 2_665 2_665
F33 F34 F42 66(2) . 2_665
B3 F34 F41 83.5(19) 2_665 2_665
F42 F34 B3 126(2) 2_665 2_665
F42 F34 F41 99(2) 2_665 2_665
F33 B3 F33 12.9(19) . 2_665
F33 B3 F34 40.1(17) . 2_665
F34 B3 F33 52.6(14) 2_665 2_665
F42 B3 F33 71(3) 2_665 .
F42 B3 F33 58.7(19) 2_665 2_665
F42 B3 F34 109(3) 2_665 2_665
F33 F41 F33 13.3(16) . 2_665
F33 F41 F34 50.0(9) 2_665 2_665
F33 F41 F34 36.9(16) . 2_665
F41 F41 F33 71.8(19) 2_665 .
F41 F41 F33 58.5(15) 2_665 2_665
F41 F41 F34 107.9(15) 2_665 2_665
F33 F42 F33 15(2) . 2_665
F34 F42 F33 56.8(15) 2_665 2_665
F34 F42 F33 41.9(17) 2_665 .
B3 F42 F33 77(3) 2_665 .
B3 F42 F33 61.8(18) 2_665 2_665
B3 F42 F34 118(3) 2_665 2_665
B4 F43 F44 118(3) . .
B4 F43 F44 111(3) 2 .
B4 F43 B4 110.9(4) 2 .
F42A F41A F43A 107.9 . .
F44A F41A F42A 109.1 . .
F44A F41A F43A 109.1 . .
B4A F41A F42A 109.1 . .
B4A F41A F43A 109.1 . .
B4A F41A F44A 112.3(10) . .

loop_
_geom_bond_atom_site_label_1
_geom_bond_atom_site_label_2
_geom_bond_distance
_geom_bond_site_symmetry_2
As1 As5 2.5439(8) .
As1 Fe1 2.5055(8) .
As1 Fe2 2.5423(8) .
As1 C11 2.5254(8) .
As1 C11A 2.5452(9) .
As1 C11D 2.079(4) .
As1 C12D 2.090(4) .
As1 C13D 2.086(4) .
As1 C14D 2.091(4) .
As1 C15D 2.088(4) .
As2 As5 2.5419(8) .
As2 Fe1 2.5306(9) .
As2 Fe2 2.4959(8) .
As2 C11 2.5317(8) .
As2 C11A 2.5303(8) .
As2 C21D 2.091(4) .
As2 C22D 2.094(4) .
As2 C23D 2.098(4) .
As2 C24D 2.120(4) .
As2 C25D 2.112(4) .
As3 H11A 2.5205(8) .
As3 H11B 2.5387(8) .
As3 C11B 2.5304(8) .
As3 C11C 2.5336(9) .
As3 H11C 2.5177(9) .
As3 C31 2.100(4) .
As3 C32 2.102(4) .
As3 C33 2.114(5) .
As3 C34 2.112(4) .
As3 C41 2.100(4) .
As4 H11A 2.5327(8) .
As4 H11B 2.5439(9) .
As4 C11B 2.5459(8) .
As4 C11C 2.5296(8) .
As4 H11C 2.5230(8) .
As4 H35G 2.094(4) .
As4 C42 2.088(4) .
As4 C43 2.087(4) .
As4 C44 2.086(4) .
As4 C45 2.078(4) .
As5 Fe1 2.3397(8) .
As5 C11A 2.3372(8) .
Fe1 Fe2 2.3408(7) .
Fe2 C11 2.3385(8) .
C11 C11A 2.3451(8) .
H11A H11B 2.3382(8) .
H11A H11C 2.3452(8) .
H11B C11B 2.3433(7) .
C11B C11C 2.3399(8) .
C11C H11C 2.3411(7) .
C11D H11D 1.501(6) .
C11D C12D 1.432(6) .
C11D C15D 1.438(6) .
H11D C11E 0.9900 .
H11D H11E 0.9900 .
H11D C11F 1.518(6) .
C11F H11F 1.384(6) .
C11F C12C 1.398(6) .
H11F C11G 0.9500 .
H11F H12B 1.389(7) .
H11G C12 0.9500 .
H11G C12A 1.381(7) .
H11G C12C 1.391(7) .
C12A H12A 0.9500 .
C12A H12B 1.395(6) .
H12B C12B 0.9500 .
C12C H12C 0.9500 .
C12D H12D 1.518(6) .
C12D C13D 1.439(6) .
H12D C12E 0.9900 .
H12D H12E 0.9900 .
H12D C12F 1.515(6) .
C12F H12F 1.388(6) .
C12F C13C 1.393(6) .
H12F C12G 0.9500 .
H12F H12G 1.400(7) .
H12G C13 0.9500 .
H12G C13A 1.375(7) .
C13A H13A 0.9500 .
C13A H13B 1.388(7) .
H13B C13B 0.9500 .
H13B C13C 1.396(6) .
C13C H13C 0.9500 .
C13D H13D 1.508(6) .
C13D C14D 1.439(6) .
H13D C13E 0.9900 .
H13D H13E 0.9900 .
H13D C13F 1.523(5) .
C13F H13F 1.387(6) .
C13F C14C 1.387(6) .
H13F C13G 0.9500 .
H13F H13G 1.388(6) .
H13G C14 0.9500 .
H13G C14A 1.380(7) .
C14A H14A 0.9500 .
C14A H14B 1.385(7) .
H14B C14B 0.9500 .
H14B C14C 1.388(6) .
C14C H14C 0.9500 .
C14D H14D 1.504(6) .
C14D C15D 1.437(6) .
H14D C14E 0.9900 .
H14D H14E 0.9900 .
H14D C14F 1.520(6) .
C14F H14F 1.383(7) .
C14F C15C 1.383(7) .
H14F C14G 0.9500 .
H14F H14G 1.395(7) .
H14G C15 0.9500 .
H14G C15A 1.382(9) .
C15A H15A 0.9500 .
C15A H15B 1.384(8) .
H15B C15B 0.9500 .
H15B C15C 1.382(7) .
C15C H15C 0.9500 .
C15D H15D 1.517(6) .
H15D C15E 0.9900 .
H15D H15E 0.9900 .
H15D C15F 1.521(6) .
C15F H15F 1.387(6) .
C15F C21C 1.392(6) .
H15F C15G 0.9500 .
H15F H15G 1.387(6) .
H15G C21 0.9500 .
H15G C21A 1.388(7) .
C21A H21A 0.9500 .
C21A H21B 1.365(7) .
H21B C21B 0.9500 .
H21B C21C 1.398(7) .
C21C H21C 0.9500 .
C21D H21D 1.504(6) .
C21D C22D 1.440(6) .
C21D C25D 1.434(6) .
H21D C21E 0.9900 .
H21D H21E 0.9900 .
H21D C21F 1.522(5) .
C21F H21F 1.400(6) .
C21F C22C 1.387(6) .
H21F C21G 0.9500 .
H21F H21G 1.373(7) .
H21G C22 0.9500 .
H21G C22A 1.396(8) .
C22A H22A 0.9500 .
C22A H22B 1.378(7) .
H22B C22B 0.9500 .
H22B C22C 1.401(6) .
C22C H22C 0.9500 .
C22D H22D 1.514(6) .
C22D C23D 1.434(6) .
H22D C22E 0.9900 .
H22D H22E 0.9900 .
H22D C22F 1.517(6) .
C22F H22F 1.397(7) .
C22F C23C 1.379(7) .
H22F C22G 0.9500 .
H22F H22G 1.388(7) .
H22G C23 0.9500 .
H22G C23A 1.380(8) .
C23A H23A 0.9500 .
C23A H23B 1.361(8) .
H23B C23B 0.9500 .
H23B C23C 1.397(6) .
C23C H23C 0.9500 .
C23D H23D 1.514(6) .
C23D C24D 1.430(6) .
H23D C23E 0.9900 .
H23D H23E 0.9900 .
H23D C23F 1.517(6) .
C23F H23F 1.390(6) .
C23F C24C 1.390(7) .
H23F C23G 0.9500 .
H23F H23G 1.391(6) .
H23G C24 0.9500 .
H23G C24A 1.381(7) .
C24A H24A 0.9500 .
C24A H24B 1.375(7) .
H24B C24B 0.9500 .
H24B C24C 1.392(7) .
C24C H24C 0.9500 .
C24D H24D 1.506(6) .
C24D C25D 1.440(6) .
H24D C24E 0.9900 .
H24D H24E 0.9900 .
H24D C24F 1.523(6) .
C24F H24F 1.386(6) .
C24F C25C 1.391(6) .
H24F C24G 0.9500 .
H24F H24G 1.386(6) .
H24G C25 0.9500 .
H24G C25A 1.379(7) .
C25A H25A 0.9500 .
C25A H25B 1.385(7) .
H25B C25B 0.9500 .
H25B C25C 1.389(6) .
C25C H25C 0.9500 .
C25D H25D 1.503(5) .
H25D C25E 0.9900 .
H25D H25E 0.9900 .
H25D C25F 1.521(6) .
C25F H25F 1.401(6) .
C25F Fe3 1.376(6) .
H25F C25G 0.9500 .
H25F H25G 1.389(6) .
H25G As6 0.9500 .
H25G As7 1.367(7) .
As7 As8 0.9500 .
As7 As9 1.387(7) .
As9 As10 0.9500 .
As9 Fe3 1.389(6) .
Fe3 Fe4 0.9500 .
C31 C31A 1.521(6) .
C31 C32 1.435(7) .
C31 C41 1.436(6) .
C31A H31A 0.9900 .
C31A H31B 0.9900 .
C31A C31B 1.523(6) .
C31B C31C 1.390(7) .
C31B C31G 1.388(6) .
C31C H31C 0.9500 .
C31C C31D 1.380(7) .
C31D H31D 0.9500 .
C31D C31E 1.385(8) .
C31E H31E 0.9500 .
C31E C31F 1.374(8) .
C31F H31F 0.9500 .
C31F C31G 1.389(7) .
C31G H31G 0.9500 .
C32 C32A 1.510(6) .
C32 C33 1.428(6) .
C32A H32A 0.9900 .
C32A H32B 0.9900 .
C32A C32B 1.524(7) .
C32B C32C 1.394(7) .
C32B C32G 1.381(6) .
C32C H32C 0.9500 .
C32C C32D 1.386(7) .
C32D H32D 0.9500 .
C32D C32E 1.377(7) .
C32E H32E 0.9500 .
C32E C32F 1.376(7) .
C32F H32F 0.9500 .
C32F C32G 1.386(7) .
C32G H32G 0.9500 .
C33 C33A 1.506(7) .
C33 C34 1.440(6) .
C33A H33A 0.9900 .
C33A H33B 0.9900 .
C33A C33B 1.513(6) .
C33B C33C 1.381(7) .
C33B C33G 1.397(7) .
C33C H33C 0.9500 .
C33C C33D 1.386(7) .
C33D H33D 0.9500 .
C33D C33E 1.384(7) .
C33E H33E 0.9500 .
C33E C33F 1.380(7) .
C33F H33F 0.9500 .
C33F C33G 1.383(7) .
C33G H33G 0.9500 .
C34 C34A 1.514(6) .
C34 C41 1.443(6) .
C34A H34A 0.9900 .
C34A H34B 0.9900 .
C34A C34B 1.513(6) .
C34B C34C 1.388(7) .
C34B C34G 1.397(6) .
C34C H34C 0.9500 .
C34C C34D 1.382(7) .
C34D H34D 0.9500 .
C34D C34E 1.384(8) .
C34E H34E 0.9500 .
C34E C34F 1.375(8) .
C34F H34F 0.9500 .
C34F C34G 1.391(6) .
C34G H34G 0.9500 .
C35 C35A 0.9900 .
C35 H35A 0.9900 .
C35 H35B 1.523(6) .
C35 C41 1.492(6) .
H35B C35B 1.396(6) .
H35B H35F 1.394(7) .
C35B C35C 0.9500 .
C35B H35C 1.389(6) .
H35C C35D 0.9500 .
H35C H35D 1.373(7) .
H35D C35E 0.9500 .
H35D H35E 1.390(8) .
H35E C35F 0.9500 .
H35E H35F 1.378(6) .
H35F C35G 0.9500 .
H35G C41A 1.521(6) .
H35G C42 1.425(6) .
H35G C45 1.428(6) .
C41A H41A 0.9900 .
C41A H41B 0.9900 .
C41A C41B 1.529(6) .
C41B C41C 1.388(7) .
C41B C41G 1.386(7) .
C41C H41C 0.9500 .
C41C C41D 1.384(8) .
C41D H41D 0.9500 .
C41D C41E 1.366(8) .
C41E H41E 0.9500 .
C41E C41F 1.400(8) .
C41F H41F 0.9500 .
C41F C41G 1.380(7) .
C41G H41G 0.9500 .
C42 C42A 1.517(6) .
C42 C43 1.435(6) .
C42A H42A 0.9900 .
C42A H42B 0.9900 .
C42A C42B 1.511(6) .
C42B C42C 1.384(6) .
C42B C42G 1.385(6) .
C42C H42C 0.9500 .
C42C C42D 1.391(7) .
C42D H42D 0.9500 .
C42D C42E 1.379(8) .
C42E H42E 0.9500 .
C42E C42F 1.384(7) .
C42F H42F 0.9500 .
C42F C42G 1.389(6) .
C42G H42G 0.9500 .
C43 C43A 1.524(6) .
C43 C44 1.434(6) .
C43A H43A 0.9900 .
C43A H43B 0.9900 .
C43A C43B 1.528(6) .
C43B C43C 1.388(6) .
C43B C43G 1.392(6) .
C43C H43C 0.9500 .
C43C C43D 1.390(7) .
C43D H43D 0.9500 .
C43D C43E 1.382(8) .
C43E H43E 0.9500 .
C43E C43F 1.370(8) .
C43F H43F 0.9500 .
C43F C43G 1.390(6) .
C43G H43G 0.9500 .
C44 C44A 1.500(6) .
C44 C45 1.438(6) .
C44A H44A 0.9900 .
C44A H44B 0.9900 .
C44A C44B 1.523(6) .
C44B C44C 1.392(6) .
C44B C44G 1.399(6) .
C44C H44C 0.9500 .
C44C C44D 1.384(6) .
C44D H44D 0.9500 .
C44D C44E 1.377(7) .
C44E H44E 0.9500 .
C44E C44F 1.390(7) .
C44F H44F 0.9500 .
C44F C44G 1.378(7) .
C44G H44G 0.9500 .
C45 C45A 1.509(6) .
C45A H45A 0.9900 .
C45A H45B 0.9900 .
C45A C45B 1.511(6) .
C45B C45C 1.394(6) .
C45B C45G 1.386(6) .
C45C H45C 0.9500 .
C45C C45D 1.377(7) .
C45D H45D 0.9500 .
C45D C45E 1.386(8) .
C45E H45E 0.9500 .
C45E C45F 1.380(7) .
C45F H45F 0.9500 .
C45F C45G 1.399(6) .
C45G H45G 0.9500 .
Cl1 C1S 1.377(5) 2
Cl1 C1S 1.377(5) .
Cl1 H1S 1.391(5) 2
Cl1 H1S 1.391(5) .
Cl2 Cl3 1.387(8) .
Cl2 Cl3 1.387(8) 2_565
Cl2 C2S 1.505(9) 2_565
Cl2 C2S 1.505(9) .
Cl2 H2SA 1.346(12) .
Cl2 H2SA 1.346(12) 2_565
C2S H2SA 0.645(10) 2_565
H2SA C2S 0.645(10) 2_565
H2SB F11 1.274(11) .
H2SB F12 1.500(14) .
H2SB B1 1.264(12) .
H2SB F21 1.513(13) .
H2SB F22 1.27(2) .
H2SB F22 1.27(2) 2_655
H2SB F23 1.422(12) .
H2SB F23 1.422(12) 2_655
B2 B2 0.68(3) 2_665
B2 F31 1.32(2) 2_665
B2 F31 1.49(2) .
B2 F31A 1.54(2) .
B2 F31A 1.45(2) 2_665
B2 F32 1.326(19) .
B2 F32A 1.36(2) .
F31 B2 1.32(2) 2_665
F31 F31A 0.590(14) 2_665
F31A B2 1.45(2) 2_665
F31A F31 0.590(14) 2_665
F32 B2 1.326(19) 2_665
F33 F33 0.39(5) 2_665
F33 F34 1.37(2) .
F33 F34 0.99(4) 2_665
F33 B3 1.391(18) .
F33 B3 1.59(5) 2_665
F33 F41 1.44(2) .
F33 F41 1.60(3) 2_665
F33 F42 1.40(2) .
F33 F42 1.50(5) 2_665
F34 F33 0.99(4) 2_665
F34 B3 1.49(4) 2_665
F34 F41 1.64(4) 2_665
F34 F42 1.38(4) 2_665
B3 F33 1.59(5) 2_665
B3 F34 1.49(4) 2_665
B3 F42 1.15(4) 2_665
F41 F33 1.60(3) 2_665
F41 F34 1.64(4) 2_665
F41 F41 1.29(8) 2_665
F42 F33 1.50(5) 2_665
F42 F34 1.38(4) 2_665
F42 B3 1.15(4) 2_665
F43 F44 0.96(5) .
F43 B4 1.765(5) .
F43 B4 1.765(5) 2
F41A F42A 0.9900 .
F41A F43A 0.9900 .
F41A F44A 1.83(4) .
F41A B4A 1.68(5) .

loop_
_exptl_oxdiff_crystal_face_indexfrac_h
_exptl_oxdiff_crystal_face_indexfrac_k
_exptl_oxdiff_crystal_face_indexfrac_l
_exptl_oxdiff_crystal_face_x
_exptl_oxdiff_crystal_face_y
_exptl_oxdiff_crystal_face_z
-0.9997 0.0001 -1.0000 -0.0341 -0.0804 0.0313
-0.9999 -0.0001 -0.0001 0.0279 -0.0407 0.0043
0.9997 -0.0001 1.0000 0.0341 0.0804 -0.0313
-4.9998 -0.0007 1.9992 0.2637 -0.1240 -0.0326
-0.0002 -0.0002 0.9999 0.0621 0.0397 -0.0270
-0.0000 -1.0000 -0.0001 -0.0165 -0.0181 -0.0646
0.0000 1.0000 0.0001 0.0165 0.0181 0.0646
-0.9999 -1.0000 -0.0002 0.0114 -0.0588 -0.0603
0.9999 1.0000 0.0002 -0.0114 0.0588 0.0603
-0.9989 3.0008 -4.9993 -0.2329 -0.1851 0.3331
0.9999 0.0001 0.0001 -0.0279 0.0407 -0.0043
-0.9999 0.9999 -0.0000 0.0444 -0.0226 0.0689
4.9998 0.0007 -1.9992 -0.2637 0.1240 0.0326
0.9999 -0.9999 0.0000 -0.0444 0.0226 -0.0689
0.0002 0.0002 -0.9999 -0.0621 -0.0397 0.0270
